data_4085139
loop_
_publ_author_name
'Brill, Marcel'
'Collado, Alba'
'Cordes, David B.'
'Slawin, Alexandra M. Z.'
'Vogt, Matthias'
'Gr\"utzmacher, Hansj\"org'
'Nolan, Steven P.'

_publ_section_title
;
 Synthesis and Characterization of Gold(I) Complexes of
 Dibenzotropylidene-Functionalized NHC Ligands (Trop-NHCs)
;
_journal_issue 1
_journal_name_full Organometallics
_journal_page_first 263
_journal_paper_doi 10.1021/om501093s
_journal_volume 34
_journal_year 2015
_chemical_absolute_configuration ad
_chemical_formula_moiety 'C56 H56 Au N4, C32 H12 B F24, C5 H12'
_chemical_formula_sum 'C93 H80 Au B F24 N4'
_chemical_formula_weight 1917.42
_space_group_IT_number 4
_symmetry_cell_setting monoclinic
_symmetry_Int_Tables_number 4
_symmetry_space_group_name_Hall 'P 2yb'
_symmetry_space_group_name_H-M 'P 1 21 1'
_atom_sites_solution_hydrogens geom
_atom_sites_solution_primary direct
_atom_sites_solution_secondary difmap
_cell_angle_alpha 90.0000
_cell_angle_beta 105.4360(14)
_cell_angle_gamma 90.0000
_cell_formula_units_Z 2
_cell_length_a 11.9317(6)
_cell_length_b 19.8245(9)
_cell_length_c 18.3093(10)
_cell_measurement_reflns_used 15891
_cell_measurement_temperature 173
_cell_measurement_theta_max 25.40
_cell_measurement_theta_min 1.50
_cell_volume 4174.7(4)
_computing_cell_refinement 'CrystalClear-SM Expert 2.1 b32'
_computing_data_collection 'CrystalClear-SM Expert 2.1 b32 (Rigaku, 2014)'
_computing_data_reduction 'CrystalClear-SM Expert 2.1 b32'
_computing_molecular_graphics 'CrystalStructure 4.1'
_computing_publication_material 'CrystalStructure 4.1 (Rigaku, 2014)'
_computing_structure_refinement 'SHELXL-2013 (Sheldrick, 2013)'
_computing_structure_solution 'DIRDIF99-PATTY (Gould, et al., 1999)'
_diffrn_ambient_temperature 173
_diffrn_detector_area_resol_mean 11.628
_diffrn_measured_fraction_theta_full 1.000
_diffrn_measured_fraction_theta_max 1.000
_diffrn_measurement_device_type 'Rigaku XtaLAB P200'
_diffrn_measurement_method \w
_diffrn_radiation_type 'Mo K\a'
_diffrn_radiation_wavelength 0.71075
_diffrn_reflns_av_R_equivalents 0.0430
_diffrn_reflns_Laue_measured_fraction_full 1.000
_diffrn_reflns_Laue_measured_fraction_max 1.000
_diffrn_reflns_limit_h_max 14
_diffrn_reflns_limit_h_min -14
_diffrn_reflns_limit_k_max 23
_diffrn_reflns_limit_k_min -23
_diffrn_reflns_limit_l_max 22
_diffrn_reflns_limit_l_min -20
_diffrn_reflns_number 52055
_diffrn_reflns_point_group_measured_fraction_full 0.972
_diffrn_reflns_point_group_measured_fraction_max 0.972
_diffrn_reflns_theta_full 25.242
_diffrn_reflns_theta_max 25.362
_diffrn_reflns_theta_min 1.545
_diffrn_standards_number 0
_exptl_absorpt_coefficient_mu 1.872
_exptl_absorpt_correction_T_max 0.861
_exptl_absorpt_correction_T_min 0.734
_exptl_absorpt_correction_type multi-scan
_exptl_absorpt_process_details 'REQAB (Rigaku, 1998)'
_exptl_crystal_colour colorless
_exptl_crystal_density_diffrn 1.525
_exptl_crystal_density_method 'not measured'
_exptl_crystal_description prism
_exptl_crystal_F_000 1932.00
_exptl_crystal_size_max 0.210
_exptl_crystal_size_mid 0.100
_exptl_crystal_size_min 0.080
_refine_diff_density_max 0.59
_refine_diff_density_min -0.40
_refine_ls_abs_structure_details
;
 Flack x determined using 6287 quotients [(I+)-(I-)]/[(I+)+(I-)]
 (Parsons and Flack (2004), Acta Cryst. A60, s61).
;
_refine_ls_abs_structure_Flack -0.012(2)
_refine_ls_extinction_method none
_refine_ls_goodness_of_fit_ref 1.009
_refine_ls_hydrogen_treatment constr
_refine_ls_number_parameters 1110
_refine_ls_number_reflns 14871
_refine_ls_number_restraints 8
_refine_ls_R_factor_all 0.0255
_refine_ls_R_factor_gt 0.0240
_refine_ls_shift/su_max 0.004
_refine_ls_structure_factor_coef Fsqd
_refine_ls_weighting_details 'w = 1/[\s^2^(Fo^2^)+(0.0000P)^2^+0.0000P] where P=(Fo^2^+2Fc^2^)/3'
_refine_ls_weighting_scheme calc
_refine_ls_wR_factor_gt 0.0540
_refine_ls_wR_factor_ref 0.0544
_reflns_number_gt 14045
_reflns_number_total 14871
_reflns_threshold_expression F^2^>2.0\s(F^2^)
_cod_data_source_file om501093s_si_002.cif
_cod_data_source_block Ad-4
_cod_depositor_comments 'Adding full bibliography for 4085130--4085139.cif.'
_cod_database_code 4085139
_shelxl_res_file
;
TITL MBSN9
CELL  0.71075 11.93170 19.82450 18.30930 90.000 105.436 90.000
ZERR  2 0.00060 0.00090 0.00100 0.000 0.001 0.000
LATT -1
SYMM    -X, .50+Y,    -Z
SFAC C H AU B F N
UNIT 186 160 2 2 48 8
L.S. 10
FMAP 2
PLAN -5
WPDB -2
HTAB
LIST 4
TEMP -100.0
ACTA
SIZE 0.210 0.100 0.080
DFIX 1.5500 0.0100 C95 C96 C96 C97 C97 C98 C98 C99
DANG 2.5500 0.0200 C95 C97 C96 C98 C97 C99
WGHT    0.000000
FVAR       0.42531
AU1   3    0.910614    0.506127    0.817747    11.00000    0.02259    0.02108 =
         0.02171    0.00250    0.00650    0.00094
F61   5    0.889401    0.286905    0.530649    11.00000    0.31479    0.09293 =
         0.07236    0.02679   -0.06565    0.00185
F62   5    0.852551    0.380924    0.559563    11.00000    0.16669    0.26815 =
         0.04153   -0.01731   -0.02633    0.14540
F63   5    0.991686    0.363239    0.521915    11.00000    0.07885    0.39944 =
         0.07831    0.04348   -0.02130   -0.03489
F64   5    0.916255    0.274401    0.252339    11.00000    0.13052    0.12188 =
         0.09304    0.01626    0.06196    0.07425
F65   5    0.750268    0.270883    0.191651    11.00000    0.14415    0.16453 =
         0.12244   -0.08492    0.06382   -0.01102
F66   5    0.838195    0.358222    0.186318    11.00000    0.28859    0.07982 =
         0.12703    0.04332    0.16556    0.06618
F67   5    0.519967    0.449321    0.022372    11.00000    0.17652    0.11544 =
         0.09366    0.00274    0.09727   -0.00467
F68   5    0.422274    0.534555    0.032457    11.00000    0.10896    0.08995 =
         0.06672    0.04606    0.02216   -0.00146
F69   5    0.338096    0.451926   -0.031053    11.00000    0.26130    0.27720 =
         0.02852    0.03039   -0.02045   -0.17636
F70   5    0.161217    0.284281    0.087718    11.00000    0.12295    0.12510 =
         0.08928   -0.02541   -0.00419   -0.07715
F71   5    0.103727    0.335387    0.167468    11.00000    0.05587    0.08130 =
         0.17906    0.01849    0.03772   -0.00745
F72   5    0.230271    0.262113    0.204851    11.00000    0.07869    0.05940 =
         0.14325    0.04604   -0.03809   -0.02877
F73   5    0.147250    0.559886    0.349403    11.00000    0.17501    0.27398 =
         0.12391    0.10591    0.08511    0.17724
F74   5    0.074918    0.496840    0.406035    11.00000    0.06022    0.14621 =
         0.42562    0.05506    0.08114    0.02865
F75   5    0.180181    0.566989    0.464644    11.00000    0.14358    0.16265 =
         0.10496   -0.04403   -0.00570    0.10675
F76   5    0.345555    0.265349    0.491282    11.00000    0.12927    0.04668 =
         0.09546   -0.01393    0.04542   -0.03006
F77   5    0.332957    0.331515    0.581266    11.00000    0.18932    0.06933 =
         0.10188    0.02657    0.11498    0.03037
F78   5    0.496219    0.308880    0.562321    11.00000    0.11035    0.06577 =
         0.06552    0.02585    0.02158   -0.00101
F79   5    0.388310    0.727218    0.289614    11.00000    0.15330    0.14527 =
         0.19212   -0.04500   -0.04219    0.11310
F80   5    0.388118    0.684189    0.187478    11.00000    0.17550    0.05862 =
         0.12436    0.01294   -0.07622    0.02362
F81   5    0.513725    0.758947    0.237286    11.00000    0.14368    0.05887 =
         0.29293    0.07456   -0.07968   -0.01191
F82   5    0.848056    0.693779    0.454237    11.00000    0.06377    0.05821 =
         0.13264   -0.04913   -0.00173   -0.00863
F83   5    0.910136    0.637694    0.374811    11.00000    0.05094    0.14379 =
         0.06938   -0.00274    0.02483   -0.01987
F84   5    0.885916    0.590387    0.472040    11.00000    0.05812    0.06962 =
         0.07044    0.01173   -0.00675   -0.01221
N2    6    0.789807    0.608647    0.699098    11.00000    0.01869    0.02647 =
         0.02798    0.00634    0.00692    0.00153
N5    6    0.966324    0.595252    0.694408    11.00000    0.02295    0.02865 =
         0.02613    0.00418    0.00706    0.00025
N32   6    0.900255    0.464775    0.973205    11.00000    0.05240    0.01706 =
         0.02393   -0.00212    0.01409   -0.00500
N35   6    0.934356    0.375972    0.915848    11.00000    0.04561    0.02151 =
         0.02382   -0.00027    0.00698   -0.00505
C1    1    0.887858    0.572266    0.729888    11.00000    0.02072    0.02418 =
         0.02243    0.00069    0.00486   -0.00206
C3    1    0.808743    0.653653    0.646264    11.00000    0.02937    0.03508 =
         0.03910    0.01598    0.01008    0.00395
AFIX  43
H3    2    0.754066    0.684861    0.617527    11.00000   -1.20000
AFIX   0
C4    1    0.917730    0.645223    0.643049    11.00000    0.03153    0.03974 =
         0.03283    0.01620    0.01057    0.00067
AFIX  43
H4    2    0.955368    0.669118    0.611317    11.00000   -1.20000
AFIX   0
C6    1    0.677613    0.606379    0.721887    11.00000    0.02054    0.02459 =
         0.03015   -0.00068    0.00664    0.00129
AFIX  13
H6    2    0.686120    0.637837    0.765722    11.00000   -1.20000
AFIX   0
C7    1    0.650189    0.538737    0.747257    11.00000    0.01633    0.02800 =
         0.03498    0.00067    0.00562    0.00182
C8    1    0.636805    0.532009    0.820644    11.00000    0.02338    0.03683 =
         0.03376    0.00209    0.00836   -0.00218
AFIX  43
H8    2    0.644890    0.570610    0.852370    11.00000   -1.20000
AFIX   0
C9    1    0.612003    0.470121    0.847790    11.00000    0.03234    0.05463 =
         0.04061    0.01603    0.01206   -0.00267
AFIX  43
H9    2    0.602455    0.466377    0.897513    11.00000   -1.20000
AFIX   0
C10   1    0.601244    0.413710    0.801742    11.00000    0.03858    0.03402 =
         0.06442    0.01813    0.01325   -0.00263
AFIX  43
H10   2    0.586764    0.370817    0.820502    11.00000   -1.20000
AFIX   0
C11   1    0.611435    0.419634    0.729243    11.00000    0.02891    0.03137 =
         0.06515   -0.00077    0.00596    0.00001
AFIX  43
H11   2    0.603751    0.380536    0.698301    11.00000   -1.20000
AFIX   0
C12   1    0.633041    0.482357    0.699531    11.00000    0.02246    0.02548 =
         0.04316    0.00128    0.00539    0.00415
C13   1    0.633419    0.485509    0.619580    11.00000    0.04460    0.03402 =
         0.04327   -0.01152    0.01138    0.00380
AFIX  43
H13   2    0.662952    0.447122    0.599794    11.00000   -1.20000
AFIX   0
C14   1    0.596853    0.536343    0.571825    11.00000    0.04643    0.05519 =
         0.02881   -0.00594    0.01180   -0.00003
AFIX  43
H14   2    0.603019    0.530045    0.521605    11.00000   -1.20000
AFIX   0
C15   1    0.548313    0.600739    0.587396    11.00000    0.03005    0.03994 =
         0.04062    0.00886    0.00731   -0.00154
C16   1    0.462904    0.631203    0.528533    11.00000    0.03734    0.06720 =
         0.03876    0.01723    0.00217   -0.00600
AFIX  43
H16   2    0.442584    0.610935    0.479757    11.00000   -1.20000
AFIX   0
C17   1    0.408252    0.689744    0.540211    11.00000    0.03001    0.05231 =
         0.07288    0.02793    0.00136    0.00164
AFIX  43
H17   2    0.351180    0.709595    0.499572    11.00000   -1.20000
AFIX   0
C18   1    0.436095    0.719768    0.610856    11.00000    0.02904    0.04062 =
         0.08234    0.02568    0.01246    0.00671
AFIX  43
H18   2    0.395510    0.758862    0.619640    11.00000   -1.20000
AFIX   0
C19   1    0.523949    0.692352    0.669007    11.00000    0.03070    0.02517 =
         0.05738    0.00875    0.01334    0.00316
AFIX  43
H19   2    0.545780    0.714089    0.716955    11.00000   -1.20000
AFIX   0
C20   1    0.580127    0.633392    0.657585    11.00000    0.02162    0.02797 =
         0.03593    0.00811    0.00697   -0.00092
C21   1    1.088549    0.569808    0.707315    11.00000    0.02254    0.02830 =
         0.02384    0.00008    0.00736    0.00006
C22   1    1.156691    0.583416    0.789129    11.00000    0.02521    0.04162 =
         0.02700    0.00069    0.00559   -0.00307
AFIX  23
H22A  2    1.158193    0.632480    0.799419    11.00000   -1.20000
H22B  2    1.118421    0.560638    0.824174    11.00000   -1.20000
AFIX   0
C23   1    1.279612    0.557335    0.801997    11.00000    0.02601    0.05397 =
         0.04298    0.00349    0.00881   -0.00071
AFIX  13
H23   2    1.323835    0.566159    0.855711    11.00000   -1.20000
AFIX   0
C24   1    1.339055    0.594202    0.748768    11.00000    0.02469    0.05807 =
         0.05796    0.00850    0.01236   -0.00074
AFIX  23
H24A  2    1.340528    0.643314    0.758772    11.00000   -1.20000
H24B  2    1.420267    0.578315    0.757826    11.00000   -1.20000
AFIX   0
C25   1    1.272961    0.580397    0.667754    11.00000    0.03497    0.05151 =
         0.04918    0.00827    0.02381    0.00399
AFIX  13
H25   2    1.311970    0.604401    0.633203    11.00000   -1.20000
AFIX   0
C26   1    1.148432    0.606811    0.653824    11.00000    0.02940    0.03950 =
         0.03151    0.00479    0.01327   -0.00246
AFIX  23
H26A  2    1.104897    0.598788    0.600444    11.00000   -1.20000
H26B  2    1.149569    0.655964    0.663546    11.00000   -1.20000
AFIX   0
C27   1    1.086503    0.494190    0.690205    11.00000    0.03143    0.03336 =
         0.03468   -0.00494    0.01294    0.00175
AFIX  23
H27A  2    1.043513    0.486032    0.636744    11.00000   -1.20000
H27B  2    1.046214    0.469787    0.723029    11.00000   -1.20000
AFIX   0
C28   1    1.212288    0.467901    0.704626    11.00000    0.04046    0.03554 =
         0.05630   -0.00019    0.02332    0.00777
AFIX  13
H28   2    1.211434    0.418371    0.694149    11.00000   -1.20000
AFIX   0
C29   1    1.271245    0.505603    0.651480    11.00000    0.04626    0.05934 =
         0.06012   -0.00250    0.03273    0.00495
AFIX  23
H29A  2    1.351769    0.488933    0.659181    11.00000   -1.20000
H29B  2    1.228214    0.497111    0.598098    11.00000   -1.20000
AFIX   0
C30   1    1.278181    0.481472    0.786726    11.00000    0.02522    0.05144 =
         0.05693    0.01576    0.01426    0.00722
AFIX  23
H30A  2    1.358839    0.464487    0.796429    11.00000   -1.20000
H30B  2    1.240000    0.457594    0.821091    11.00000   -1.20000
AFIX   0
C31   1    0.923115    0.444548    0.908642    11.00000    0.03344    0.02103 =
         0.02333    0.00187    0.00548   -0.00106
C33   1    0.892161    0.411224    1.018786    11.00000    0.08851    0.02716 =
         0.03170    0.00447    0.02568   -0.00335
AFIX  43
H33   2    0.874670    0.412802    1.066433    11.00000   -1.20000
AFIX   0
C34   1    0.913943    0.356205    0.982448    11.00000    0.08830    0.02568 =
         0.02968    0.00212    0.01993   -0.00372
AFIX  43
H34   2    0.914995    0.311077    1.000072    11.00000   -1.20000
AFIX   0
C36   1    0.881227    0.537154    0.990325    11.00000    0.03620    0.02326 =
         0.01890    0.00115    0.00602   -0.00164
AFIX  13
H36   2    0.813641    0.553071    0.948877    11.00000   -1.20000
AFIX   0
C37   1    0.981044    0.582403    0.988560    11.00000    0.04452    0.02211 =
         0.04660   -0.01043    0.02245   -0.00316
C38   1    0.963000    0.632002    0.932667    11.00000    0.08368    0.02598 =
         0.05338   -0.00506    0.04554   -0.00438
AFIX  43
H38   2    0.888114    0.636994    0.898462    11.00000   -1.20000
AFIX   0
C39   1    1.052265    0.674029    0.926201    11.00000    0.14356    0.03318 =
         0.12719   -0.03064    0.11439   -0.03244
AFIX  43
H39   2    1.037247    0.709320    0.889787    11.00000   -1.20000
AFIX   0
C40   1    1.158829    0.665250    0.970668    11.00000    0.11006    0.05536 =
         0.17171   -0.04722    0.11260   -0.04001
AFIX  43
H40   2    1.220960    0.691889    0.963086    11.00000   -1.20000
AFIX   0
C41   1    1.180243    0.617943    1.027658    11.00000    0.04425    0.08268 =
         0.14718   -0.05762    0.04552   -0.01665
AFIX  43
H41   2    1.256417    0.613607    1.060377    11.00000   -1.20000
AFIX   0
C42   1    1.089520    0.575279    1.038282    11.00000    0.03835    0.04399 =
         0.08748   -0.02376    0.02220    0.00197
C43   1    1.113738    0.530064    1.104810    11.00000    0.04602    0.07283 =
         0.08738   -0.02378   -0.01468    0.02494
AFIX  43
H43   2    1.190309    0.512271    1.120825    11.00000   -1.20000
AFIX   0
C44   1    1.041865    0.511530    1.144488    11.00000    0.09594    0.04573 =
         0.04278    0.00016   -0.01715    0.02046
AFIX  43
H44   2    1.073720    0.482284    1.185917    11.00000   -1.20000
AFIX   0
C45   1    0.921333    0.529437    1.133849    11.00000    0.08196    0.02867 =
         0.03096   -0.00404    0.01018   -0.00876
C46   1    0.876334    0.534537    1.197337    11.00000    0.14393    0.04040 =
         0.03091   -0.00526    0.02669   -0.02479
AFIX  43
H46   2    0.923771    0.521913    1.245782    11.00000   -1.20000
AFIX   0
C47   1    0.764966    0.557440    1.190806    11.00000    0.12315    0.06543 =
         0.06968   -0.02988    0.06893   -0.04277
AFIX  43
H47   2    0.737208    0.560920    1.234714    11.00000   -1.20000
AFIX   0
C48   1    0.695705    0.574792    1.123242    11.00000    0.07218    0.07546 =
         0.08528   -0.02278    0.05649   -0.02598
AFIX  43
H48   2    0.620395    0.592505    1.119472    11.00000   -1.20000
AFIX   0
C49   1    0.733996    0.566879    1.059133    11.00000    0.04401    0.05668 =
         0.06224   -0.02189    0.02919   -0.01825
AFIX  43
H49   2    0.682834    0.577020    1.011032    11.00000   -1.20000
AFIX   0
C50   1    0.845498    0.544453    1.063237    11.00000    0.04966    0.02531 =
         0.02936   -0.00674    0.01858   -0.01111
C51   1    0.969479    0.329295    0.860959    11.00000    0.04475    0.02340 =
         0.02070    0.00136    0.00393    0.00277
C52   1    0.876776    0.327490    0.786165    11.00000    0.04477    0.03151 =
         0.03496   -0.00587    0.00651   -0.00213
AFIX  23
H52A  2    0.864757    0.373395    0.764177    11.00000   -1.20000
H52B  2    0.802356    0.311787    0.794450    11.00000   -1.20000
AFIX   0
C53   1    0.914484    0.279739    0.731375    11.00000    0.05948    0.03649 =
         0.03368   -0.00603    0.00807    0.00331
AFIX  13
H53   2    0.853404    0.278690    0.681927    11.00000   -1.20000
AFIX   0
C54   1    0.931299    0.208837    0.765507    11.00000    0.09449    0.02890 =
         0.05455   -0.00898    0.02334   -0.00798
AFIX  23
H54A  2    0.857482    0.192513    0.774177    11.00000   -1.20000
H54B  2    0.954434    0.177389    0.730111    11.00000   -1.20000
AFIX   0
C55   1    1.025123    0.211161    0.840060    11.00000    0.09809    0.02559 =
         0.04933    0.00940    0.02249    0.01972
AFIX  13
H55   2    1.036604    0.164834    0.862420    11.00000   -1.20000
AFIX   0
C56   1    0.986871    0.258578    0.894845    11.00000    0.08087    0.03032 =
         0.03956    0.00588    0.01819    0.00872
AFIX  23
H56A  2    0.913306    0.242161    0.903816    11.00000   -1.20000
H56B  2    1.046815    0.259565    0.944032    11.00000   -1.20000
AFIX   0
C57   1    1.083861    0.353826    0.848632    11.00000    0.04162    0.03740 =
         0.03735   -0.00340    0.00404    0.00350
AFIX  23
H57A  2    1.144324    0.354861    0.897588    11.00000   -1.20000
H57B  2    1.074290    0.400136    0.827652    11.00000   -1.20000
AFIX   0
C58   1    1.121788    0.305806    0.792967    11.00000    0.04674    0.04030 =
         0.05920   -0.00454    0.01723    0.01055
AFIX  13
H58   2    1.196682    0.321689    0.784187    11.00000   -1.20000
AFIX   0
C59   1    1.136940    0.235371    0.827420    11.00000    0.07696    0.04543 =
         0.05993    0.00015    0.00795    0.03231
AFIX  23
H59A  2    1.162439    0.203965    0.792975    11.00000   -1.20000
H59B  2    1.197690    0.236256    0.876252    11.00000   -1.20000
AFIX   0
C60   1    1.027515    0.305021    0.718998    11.00000    0.07086    0.03189 =
         0.04020   -0.00337    0.01609    0.01169
AFIX  23
H60A  2    1.016376    0.351148    0.697565    11.00000   -1.20000
H60B  2    1.051370    0.275416    0.682250    11.00000   -1.20000
AFIX   0
C61   1    0.642031    0.404975    0.340977    11.00000    0.03435    0.02526 =
         0.02927   -0.00054    0.00873   -0.00428
C62   1    0.711014    0.394828    0.414057    11.00000    0.04128    0.02846 =
         0.03368   -0.00133    0.01056   -0.00330
AFIX  43
H62   2    0.686309    0.413387    0.455021    11.00000   -1.20000
AFIX   0
C63   1    0.814301    0.358888    0.430154    11.00000    0.04193    0.03991 =
         0.04500    0.00209    0.00884    0.00189
C64   1    0.853831    0.331445    0.371610    11.00000    0.03607    0.03983 =
         0.05977    0.00305    0.01305    0.00846
AFIX  43
H64   2    0.924143    0.306354    0.381984    11.00000   -1.20000
AFIX   0
C65   1    0.788633    0.341566    0.298539    11.00000    0.04796    0.03903 =
         0.04506    0.00405    0.01908    0.00851
C66   1    0.683090    0.377040    0.283363    11.00000    0.04200    0.03370 =
         0.03552    0.00693    0.01166    0.00515
AFIX  43
H66   2    0.638466    0.382105    0.232306    11.00000   -1.20000
AFIX   0
C67   1    0.884491    0.349693    0.509873    11.00000    0.05683    0.06987 =
         0.05128   -0.00500   -0.00825    0.01378
C68   1    0.828568    0.315044    0.234310    11.00000    0.06705    0.07568 =
         0.05842    0.00350    0.03213    0.02547
C69   1    0.443347    0.433220    0.237453    11.00000    0.03065    0.02790 =
         0.03222   -0.00365    0.00972    0.00128
C70   1    0.458522    0.459025    0.169941    11.00000    0.04469    0.04067 =
         0.03213   -0.00004    0.00902   -0.00350
AFIX  43
H70   2    0.516548    0.492351    0.172166    11.00000   -1.20000
AFIX   0
C71   1    0.392484    0.437949    0.100262    11.00000    0.04977    0.05755 =
         0.02829    0.00376    0.00513   -0.00238
C72   1    0.307984    0.389536    0.093608    11.00000    0.05131    0.04886 =
         0.02963   -0.00483   -0.00446   -0.00041
AFIX  43
H72   2    0.262460    0.375361    0.045229    11.00000   -1.20000
AFIX   0
C73   1    0.290902    0.361894    0.159435    11.00000    0.03635    0.03751 =
         0.03981   -0.00215   -0.00249    0.00164
C74   1    0.357073    0.383498    0.229704    11.00000    0.03204    0.03428 =
         0.03728    0.00182    0.00620    0.00291
AFIX  43
H74   2    0.343653    0.364058    0.274046    11.00000   -1.20000
AFIX   0
C75   1    0.414832    0.466919    0.029446    11.00000    0.08646    0.09684 =
         0.03930    0.01746    0.00662   -0.03091
C76   1    0.199812    0.309949    0.155706    11.00000    0.04451    0.05134 =
         0.05661   -0.00494   -0.00703   -0.00824
C77   1    0.444325    0.444112    0.381367    11.00000    0.03649    0.03559 =
         0.02966   -0.00625    0.00902   -0.00410
C78   1    0.351709    0.488202    0.376703    11.00000    0.04188    0.05590 =
         0.02925    0.00118    0.01107    0.00753
AFIX  43
H78   2    0.344000    0.526194    0.344115    11.00000   -1.20000
AFIX   0
C79   1    0.270357    0.479023    0.417551    11.00000    0.04237    0.07181 =
         0.03300   -0.00755    0.01157    0.00406
C80   1    0.281329    0.425636    0.467866    11.00000    0.04644    0.06201 =
         0.04597   -0.01483    0.02378   -0.01552
AFIX  43
H80   2    0.227165    0.419753    0.497123    11.00000   -1.20000
AFIX   0
C81   1    0.371765    0.381602    0.474514    11.00000    0.05652    0.03664 =
         0.03451   -0.00929    0.02143   -0.00957
C82   1    0.451490    0.390351    0.431341    11.00000    0.04805    0.03262 =
         0.03575   -0.00470    0.01740   -0.00799
AFIX  43
H82   2    0.512574    0.358515    0.436313    11.00000   -1.20000
AFIX   0
C83   1    0.173567    0.527999    0.409033    11.00000    0.05007    0.11960 =
         0.04675    0.01322    0.02175    0.03017
C84   1    0.383635    0.323031    0.527027    11.00000    0.08660    0.05328 =
         0.05766   -0.00638    0.04535   -0.00785
C85   1    0.569504    0.531990    0.325519    11.00000    0.03935    0.03055 =
         0.02490   -0.00028    0.01188    0.00408
C86   1    0.500829    0.584286    0.286226    11.00000    0.04385    0.03404 =
         0.03896   -0.00277    0.00135    0.00549
AFIX  43
H86   2    0.425904    0.573775    0.254588    11.00000   -1.20000
AFIX   0
C87   1    0.537515    0.651032    0.291477    11.00000    0.06453    0.03003 =
         0.05710   -0.00171    0.00074    0.01185
C88   1    0.646492    0.669343    0.336190    11.00000    0.05930    0.03219 =
         0.05545   -0.00616    0.01211   -0.00292
AFIX  43
H88   2    0.671427    0.715028    0.340313    11.00000   -1.20000
AFIX   0
C89   1    0.717031    0.618521    0.374357    11.00000    0.04542    0.03215 =
         0.03266   -0.00181    0.01696    0.00034
C90   1    0.679249    0.552796    0.369600    11.00000    0.03715    0.03122 =
         0.02660   -0.00152    0.01281    0.00272
AFIX  43
H90   2    0.730211    0.519544    0.397704    11.00000   -1.20000
AFIX   0
C91   1    0.458836    0.703680    0.249423    11.00000    0.10810    0.03468 =
         0.12360   -0.00157   -0.03867    0.01259
C92   1    0.839105    0.636220    0.418368    11.00000    0.04232    0.04266 =
         0.04861   -0.00704    0.01444   -0.00940
C95   1    0.433340    0.206697    0.100655    11.00000    0.22785    0.07238 =
         0.13559    0.02687    0.09386    0.01089
AFIX 137
H95A  2    0.358783    0.215705    0.063717    11.00000   -1.20000
H95B  2    0.460222    0.247614    0.130155    11.00000   -1.20000
H95C  2    0.423543    0.170408    0.134778    11.00000   -1.20000
AFIX   0
C96   1    0.518071    0.186590    0.061315    11.00000    0.08598    0.10116 =
         0.16382   -0.02866   -0.01967   -0.00293
AFIX  23
H96A  2    0.526439    0.136889    0.062734    11.00000   -1.20000
H96B  2    0.594631    0.206689    0.086306    11.00000   -1.20000
AFIX   0
C97   1    0.477092    0.210942   -0.021583    11.00000    0.19740    0.26421 =
         0.23711   -0.10197   -0.06330    0.04022
AFIX  23
H97A  2    0.525899    0.189079   -0.050844    11.00000   -1.20000
H97B  2    0.396091    0.195568   -0.043220    11.00000   -1.20000
AFIX   0
C98   1    0.481418    0.283873   -0.031889    11.00000    0.20260    0.11168 =
         0.53957   -0.06297    0.12125   -0.00288
AFIX  23
H98A  2    0.447127    0.307871    0.004406    11.00000   -1.20000
H98B  2    0.438423    0.296801   -0.084049    11.00000   -1.20000
AFIX   0
C99   1    0.607945    0.300300   -0.017393    11.00000    0.28179    0.21367 =
         0.15643    0.04162    0.05780    0.19336
AFIX 137
H99A  2    0.641097    0.274428   -0.052220    11.00000   -1.20000
H99B  2    0.648456    0.288589    0.034983    11.00000   -1.20000
H99C  2    0.617088    0.348634   -0.025454    11.00000   -1.20000
AFIX   0
B61   4    0.525988    0.453288    0.322022    11.00000    0.03686    0.02741 =
         0.02263    0.00081    0.00464   -0.00167
HKLF 4
 
REM  MBSN9
REM R1 =  0.0240 for   14045 Fo > 4sig(Fo)  and  0.0255 for all   14871 data
REM   1110 parameters refined using      8 restraints
 
END  
     
WGHT      0.0000      0.0000 

REM Instructions for potential hydrogen bonds
EQIV $1 -x+1, y+1/2, -z+1
HTAB C3 F76_$1
EQIV $2 x, y, z+1
HTAB C33 F66_$2

REM Highest difference peak  0.590,  deepest hole -0.403,  1-sigma level  0.061
Q1    1   0.2120  0.6025  0.4009  11.00000  0.05    0.59
Q2    1   0.9612  0.3564  0.2487  11.00000  0.05    0.58
Q3    1   0.8124  0.3241  0.5447  11.00000  0.05    0.57
Q4    1   0.9228  0.4006  0.5350  11.00000  0.05    0.51
Q5    1   0.1010  0.5101  0.3559  11.00000  0.05    0.51
;

loop_
_symmetry_equiv_pos_site_id
_symmetry_equiv_pos_as_xyz
1 +X,+Y,+Z
2 -X,1/2+Y,-Z

loop_
_atom_site_label
_atom_site_type_symbol
_atom_site_fract_x
_atom_site_fract_y
_atom_site_fract_z
_atom_site_U_iso_or_equiv
_atom_site_adp_type
_atom_site_occupancy
_atom_site_site_symmetry_multiplicity
_atom_site_calc_flag
_atom_site_refinement_flags
Au1 Au 0.91061(2) 0.50613(2) 0.81775(2) 0.02168(5) Uani 1 2 d .
F61 F 0.8894(9) 0.2869(3) 0.5306(3) 0.182(4) Uani 1 2 d .
F62 F 0.8526(7) 0.3809(5) 0.5596(3) 0.169(4) Uani 1 2 d .
F63 F 0.9917(6) 0.3632(7) 0.5219(4) 0.194(5) Uani 1 2 d .
F64 F 0.9163(5) 0.2744(3) 0.2523(3) 0.109(2) Uani 1 2 d .
F65 F 0.7503(6) 0.2709(4) 0.1916(4) 0.138(3) Uani 1 2 d .
F66 F 0.8382(8) 0.3582(3) 0.1863(4) 0.144(3) Uani 1 2 d .
F67 F 0.5200(7) 0.4493(3) 0.0224(3) 0.117(2) Uani 1 2 d .
F68 F 0.4223(6) 0.5345(3) 0.0325(3) 0.0888(19) Uani 1 2 d .
F69 F 0.3381(8) 0.4519(5) -0.0311(3) 0.200(5) Uani 1 2 d .
F70 F 0.1612(5) 0.2843(3) 0.0877(3) 0.119(2) Uani 1 2 d .
F71 F 0.1037(4) 0.3354(3) 0.1675(4) 0.1042(18) Uani 1 2 d .
F72 F 0.2303(4) 0.2621(2) 0.2049(3) 0.107(2) Uani 1 2 d .
F73 F 0.1472(7) 0.5599(5) 0.3494(4) 0.182(4) Uani 1 2 d .
F74 F 0.0749(5) 0.4968(6) 0.4060(7) 0.208(5) Uani 1 2 d .
F75 F 0.1802(7) 0.5670(4) 0.4646(4) 0.144(3) Uani 1 2 d .
F76 F 0.3456(5) 0.2653(2) 0.4913(3) 0.0875(15) Uani 1 2 d .
F77 F 0.3330(6) 0.3315(2) 0.5813(3) 0.106(2) Uani 1 2 d .
F78 F 0.4962(5) 0.3089(2) 0.5623(3) 0.0809(13) Uani 1 2 d .
F79 F 0.3883(7) 0.7272(4) 0.2896(5) 0.180(4) Uani 1 2 d .
F80 F 0.3881(6) 0.6842(3) 0.1875(4) 0.142(3) Uani 1 2 d .
F81 F 0.5137(7) 0.7590(3) 0.2373(6) 0.191(5) Uani 1 2 d .
F82 F 0.8481(4) 0.6938(2) 0.4542(3) 0.0902(16) Uani 1 2 d .
F83 F 0.9101(4) 0.6377(3) 0.3748(3) 0.0864(15) Uani 1 2 d .
F84 F 0.8859(3) 0.5904(2) 0.4720(2) 0.0706(11) Uani 1 2 d .
N2 N 0.7898(3) 0.60865(19) 0.6991(2) 0.0242(8) Uani 1 2 d .
N5 N 0.9663(3) 0.59525(19) 0.6944(2) 0.0258(8) Uani 1 2 d .
N32 N 0.9003(5) 0.4648(2) 0.9732(3) 0.0304(13) Uani 1 2 d .
N35 N 0.9344(5) 0.3760(3) 0.9159(3) 0.0307(13) Uani 1 2 d .
C1 C 0.8879(4) 0.5723(2) 0.7299(3) 0.0226(10) Uani 1 2 d .
C3 C 0.8087(4) 0.6536(3) 0.6463(3) 0.0343(12) Uani 1 2 d .
C4 C 0.9177(4) 0.6452(3) 0.6431(3) 0.0343(12) Uani 1 2 d .
C6 C 0.6776(4) 0.6064(2) 0.7219(3) 0.0251(10) Uani 1 2 d .
C7 C 0.6502(4) 0.5387(3) 0.7473(3) 0.0267(11) Uani 1 2 d .
C8 C 0.6368(5) 0.5320(3) 0.8206(3) 0.0312(13) Uani 1 2 d .
C9 C 0.6120(5) 0.4701(3) 0.8478(4) 0.0421(16) Uani 1 2 d .
C10 C 0.6012(5) 0.4137(3) 0.8017(4) 0.0458(15) Uani 1 2 d .
C11 C 0.6114(5) 0.4196(3) 0.7292(4) 0.0431(15) Uani 1 2 d .
C12 C 0.6330(4) 0.4824(2) 0.6995(4) 0.0310(12) Uani 1 2 d .
C13 C 0.6334(5) 0.4855(3) 0.6196(4) 0.0407(14) Uani 1 2 d .
C14 C 0.5968(5) 0.5363(3) 0.5718(4) 0.0431(14) Uani 1 2 d .
C15 C 0.5483(5) 0.6007(3) 0.5874(3) 0.0373(13) Uani 1 2 d .
C16 C 0.4629(5) 0.6312(3) 0.5285(4) 0.0493(16) Uani 1 2 d .
C17 C 0.4083(7) 0.6897(4) 0.5402(5) 0.054(2) Uani 1 2 d .
C18 C 0.4361(5) 0.7198(3) 0.6109(4) 0.0511(17) Uani 1 2 d .
C19 C 0.5240(4) 0.6924(3) 0.6690(4) 0.0374(13) Uani 1 2 d .
C20 C 0.5801(4) 0.6334(2) 0.6576(3) 0.0286(11) Uani 1 2 d .
C21 C 1.0885(4) 0.5698(3) 0.7073(3) 0.0247(10) Uani 1 2 d .
C22 C 1.1567(4) 0.5834(3) 0.7891(3) 0.0315(11) Uani 1 2 d .
C23 C 1.2796(5) 0.5573(3) 0.8020(4) 0.0411(16) Uani 1 2 d .
C24 C 1.3391(5) 0.5942(3) 0.7488(4) 0.0466(15) Uani 1 2 d .
C25 C 1.2730(5) 0.5804(3) 0.6677(4) 0.0428(14) Uani 1 2 d .
C26 C 1.1484(4) 0.6068(3) 0.6538(3) 0.0325(11) Uani 1 2 d .
C27 C 1.0865(4) 0.4942(4) 0.6902(3) 0.0324(18) Uani 1 2 d .
C28 C 1.2123(5) 0.4679(3) 0.7046(4) 0.0421(14) Uani 1 2 d .
C29 C 1.2712(4) 0.5056(6) 0.6515(3) 0.0517(12) Uani 1 2 d .
C30 C 1.2782(6) 0.4815(3) 0.7867(4) 0.0439(18) Uani 1 2 d .
C31 C 0.9231(4) 0.4446(2) 0.9086(3) 0.0263(10) Uani 1 2 d .
C33 C 0.8922(6) 0.4112(3) 1.0188(3) 0.0473(16) Uani 1 2 d .
C34 C 0.9139(6) 0.3562(3) 0.9825(3) 0.0471(16) Uani 1 2 d .
C36 C 0.8812(6) 0.5372(3) 0.9903(3) 0.0264(14) Uani 1 2 d .
C37 C 0.9810(5) 0.5824(3) 0.9886(3) 0.0358(12) Uani 1 2 d .
C38 C 0.9630(8) 0.6320(3) 0.9327(5) 0.049(2) Uani 1 2 d .
C39 C 1.0523(11) 0.6740(4) 0.9262(6) 0.086(3) Uani 1 2 d .
C40 C 1.1588(11) 0.6653(5) 0.9707(8) 0.098(4) Uani 1 2 d .
C41 C 1.1802(7) 0.6179(5) 1.0277(7) 0.088(3) Uani 1 2 d .
C42 C 1.0895(5) 0.5753(3) 1.0383(5) 0.0556(18) Uani 1 2 d .
C43 C 1.1137(7) 0.5301(4) 1.1048(5) 0.075(3) Uani 1 2 d .
C44 C 1.0419(7) 0.5115(6) 1.1445(4) 0.068(2) Uani 1 2 d .
C45 C 0.9213(6) 0.5294(3) 1.1339(3) 0.0481(16) Uani 1 2 d .
C46 C 0.8763(10) 0.5345(3) 1.1973(4) 0.071(3) Uani 1 2 d .
C47 C 0.7650(10) 0.5574(4) 1.1908(5) 0.078(3) Uani 1 2 d .
C48 C 0.6957(8) 0.5748(4) 1.1232(5) 0.071(2) Uani 1 2 d .
C49 C 0.7340(5) 0.5669(3) 1.0591(4) 0.0514(16) Uani 1 2 d .
C50 C 0.8455(5) 0.5444(3) 1.0632(3) 0.0332(12) Uani 1 2 d .
C51 C 0.9695(5) 0.3293(2) 0.8610(3) 0.0305(11) Uani 1 2 d .
C52 C 0.8768(5) 0.3275(3) 0.7862(3) 0.0379(12) Uani 1 2 d .
C53 C 0.9145(6) 0.2797(3) 0.7314(3) 0.0440(14) Uani 1 2 d .
C54 C 0.9313(7) 0.2088(3) 0.7655(4) 0.0586(18) Uani 1 2 d .
C55 C 1.0251(7) 0.2112(3) 0.8401(4) 0.0571(18) Uani 1 2 d .
C56 C 0.9869(7) 0.2586(3) 0.8948(4) 0.0498(16) Uani 1 2 d .
C57 C 1.0839(5) 0.3538(3) 0.8486(3) 0.0400(13) Uani 1 2 d .
C58 C 1.1218(6) 0.3058(3) 0.7930(4) 0.0481(15) Uani 1 2 d .
C59 C 1.1369(7) 0.2354(3) 0.8274(4) 0.063(2) Uani 1 2 d .
C60 C 1.0275(6) 0.3050(3) 0.7190(3) 0.0474(15) Uani 1 2 d .
C61 C 0.6420(5) 0.4050(3) 0.3410(3) 0.0296(11) Uani 1 2 d .
C62 C 0.7110(5) 0.3948(3) 0.4141(4) 0.0344(13) Uani 1 2 d .
C63 C 0.8143(6) 0.3589(4) 0.4301(4) 0.0428(17) Uani 1 2 d .
C64 C 0.8538(5) 0.3315(3) 0.3716(4) 0.0452(15) Uani 1 2 d .
C65 C 0.7886(5) 0.3416(3) 0.2985(3) 0.0427(14) Uani 1 2 d .
C66 C 0.6831(5) 0.3770(3) 0.2834(3) 0.0368(12) Uani 1 2 d .
C67 C 0.8845(7) 0.3497(4) 0.5099(4) 0.064(2) Uani 1 2 d .
C68 C 0.8286(7) 0.3150(4) 0.2343(4) 0.064(2) Uani 1 2 d .
C69 C 0.4434(4) 0.4332(3) 0.2374(3) 0.0300(11) Uani 1 2 d .
C70 C 0.4585(5) 0.4590(3) 0.1699(3) 0.0394(13) Uani 1 2 d .
C71 C 0.3925(5) 0.4380(3) 0.1003(3) 0.0462(15) Uani 1 2 d .
C72 C 0.3080(5) 0.3895(3) 0.0936(3) 0.0462(15) Uani 1 2 d .
C73 C 0.2909(5) 0.3619(3) 0.1594(3) 0.0403(13) Uani 1 2 d .
C74 C 0.3571(4) 0.3835(3) 0.2297(3) 0.0351(12) Uani 1 2 d .
C75 C 0.4148(10) 0.4669(6) 0.0295(5) 0.076(3) Uani 1 2 d .
C76 C 0.1998(6) 0.3100(3) 0.1557(4) 0.0547(17) Uani 1 2 d .
C77 C 0.4443(5) 0.4441(3) 0.3814(3) 0.0339(12) Uani 1 2 d .
C78 C 0.3517(5) 0.4882(3) 0.3767(3) 0.0420(17) Uani 1 2 d .
C79 C 0.2704(5) 0.4790(3) 0.4175(3) 0.0488(16) Uani 1 2 d .
C80 C 0.2813(6) 0.4256(3) 0.4679(4) 0.0493(16) Uani 1 2 d .
C81 C 0.3718(5) 0.3816(3) 0.4745(3) 0.0408(13) Uani 1 2 d .
C82 C 0.4515(5) 0.3903(3) 0.4313(3) 0.0376(12) Uani 1 2 d .
C83 C 0.1736(6) 0.5280(4) 0.4090(4) 0.070(3) Uani 1 2 d .
C84 C 0.3836(10) 0.3230(5) 0.5270(5) 0.061(2) Uani 1 2 d .
C85 C 0.5695(5) 0.5320(3) 0.3255(3) 0.0310(13) Uani 1 2 d .
C86 C 0.5008(6) 0.5843(3) 0.2862(4) 0.0408(14) Uani 1 2 d .
C87 C 0.5375(6) 0.6510(3) 0.2915(4) 0.0535(17) Uani 1 2 d .
C88 C 0.6465(6) 0.6693(3) 0.3362(4) 0.0496(15) Uani 1 2 d .
C89 C 0.7170(5) 0.6185(3) 0.3744(4) 0.0355(13) Uani 1 2 d .
C90 C 0.6793(4) 0.5528(3) 0.3696(3) 0.0308(11) Uani 1 2 d .
C91 C 0.4588(10) 0.7037(4) 0.2494(6) 0.102(4) Uani 1 2 d .
C92 C 0.8391(6) 0.6362(4) 0.4184(4) 0.0441(18) Uani 1 2 d .
C95 C 0.4333(14) 0.2067(6) 0.1007(7) 0.137(5) Uani 1 2 d .
C96 C 0.5181(10) 0.1866(6) 0.0613(8) 0.127(5) Uani 1 2 d .
C97 C 0.4771(19) 0.2109(9) -0.0216(9) 0.256(14) Uani 1 2 d .
C98 C 0.4814(18) 0.2839(8) -0.0319(17) 0.280(17) Uani 1 2 d .
C99 C 0.6079(15) 0.3003(8) -0.0174(10) 0.217(12) Uani 1 2 d .
B61 B 0.5260(6) 0.4533(3) 0.3220(4) 0.0296(14) Uani 1 2 d .
H3 H 0.75407 0.68486 0.61753 0.0412 Uiso 1 2 calc R
H4 H 0.95537 0.66912 0.61132 0.0412 Uiso 1 2 calc R
H6 H 0.68612 0.63784 0.76572 0.0301 Uiso 1 2 calc R
H8 H 0.64489 0.57061 0.85237 0.0374 Uiso 1 2 calc R
H9 H 0.60246 0.46638 0.89751 0.0505 Uiso 1 2 calc R
H10 H 0.58676 0.37082 0.8205 0.0549 Uiso 1 2 calc R
H11 H 0.60375 0.38054 0.6983 0.0517 Uiso 1 2 calc R
H13 H 0.66295 0.44712 0.59979 0.0488 Uiso 1 2 calc R
H14 H 0.60302 0.53005 0.5216 0.0518 Uiso 1 2 calc R
H16 H 0.44258 0.61094 0.47976 0.0591 Uiso 1 2 calc R
H17 H 0.35118 0.70959 0.49957 0.0649 Uiso 1 2 calc R
H18 H 0.39551 0.75886 0.61964 0.0613 Uiso 1 2 calc R
H19 H 0.54578 0.71409 0.71695 0.0449 Uiso 1 2 calc R
H22A H 1.15819 0.63248 0.79942 0.0378 Uiso 1 2 calc R
H22B H 1.11842 0.56064 0.82417 0.0378 Uiso 1 2 calc R
H23 H 1.32383 0.56616 0.85571 0.0493 Uiso 1 2 calc R
H24A H 1.34053 0.64331 0.75877 0.0560 Uiso 1 2 calc R
H24B H 1.42027 0.57832 0.75783 0.0560 Uiso 1 2 calc R
H25 H 1.31197 0.6044 0.6332 0.0514 Uiso 1 2 calc R
H26A H 1.1049 0.59879 0.60044 0.0390 Uiso 1 2 calc R
H26B H 1.14957 0.65596 0.66355 0.0390 Uiso 1 2 calc R
H27A H 1.04351 0.48603 0.63674 0.0388 Uiso 1 2 calc R
H27B H 1.04621 0.46979 0.72303 0.0388 Uiso 1 2 calc R
H28 H 1.21143 0.41837 0.69415 0.0505 Uiso 1 2 calc R
H29A H 1.35177 0.48893 0.65918 0.0620 Uiso 1 2 calc R
H29B H 1.22821 0.49711 0.5981 0.0620 Uiso 1 2 calc R
H30A H 1.35884 0.46449 0.79643 0.0527 Uiso 1 2 calc R
H30B H 1.24 0.45759 0.82109 0.0527 Uiso 1 2 calc R
H33 H 0.87467 0.4128 1.06643 0.0567 Uiso 1 2 calc R
H34 H 0.91499 0.31108 1.00007 0.0565 Uiso 1 2 calc R
H36 H 0.81364 0.55307 0.94888 0.0316 Uiso 1 2 calc R
H38 H 0.88811 0.63699 0.89846 0.0590 Uiso 1 2 calc R
H39 H 1.03725 0.70932 0.88979 0.1036 Uiso 1 2 calc R
H40 H 1.22096 0.69189 0.96309 0.1176 Uiso 1 2 calc R
H41 H 1.25642 0.61361 1.06038 0.1050 Uiso 1 2 calc R
H43 H 1.19031 0.51227 1.12082 0.0899 Uiso 1 2 calc R
H44 H 1.07372 0.48228 1.18592 0.0819 Uiso 1 2 calc R
H46 H 0.92377 0.52191 1.24578 0.0853 Uiso 1 2 calc R
H47 H 0.73721 0.56092 1.23471 0.0934 Uiso 1 2 calc R
H48 H 0.62039 0.5925 1.11947 0.0850 Uiso 1 2 calc R
H49 H 0.68283 0.57702 1.01103 0.0617 Uiso 1 2 calc R
H52A H 0.86476 0.3734 0.76418 0.0454 Uiso 1 2 calc R
H52B H 0.80236 0.31179 0.79445 0.0454 Uiso 1 2 calc R
H53 H 0.8534 0.27869 0.68193 0.0528 Uiso 1 2 calc R
H54A H 0.85748 0.19251 0.77418 0.0704 Uiso 1 2 calc R
H54B H 0.95443 0.17739 0.73011 0.0704 Uiso 1 2 calc R
H55 H 1.0366 0.16483 0.86242 0.0685 Uiso 1 2 calc R
H56A H 0.91331 0.24216 0.90382 0.0598 Uiso 1 2 calc R
H56B H 1.04682 0.25956 0.94403 0.0598 Uiso 1 2 calc R
H57A H 1.14432 0.35486 0.89759 0.0480 Uiso 1 2 calc R
H57B H 1.07429 0.40014 0.82765 0.0480 Uiso 1 2 calc R
H58 H 1.19668 0.32169 0.78419 0.0578 Uiso 1 2 calc R
H59A H 1.16244 0.20396 0.79297 0.0753 Uiso 1 2 calc R
H59B H 1.19769 0.23626 0.87625 0.0753 Uiso 1 2 calc R
H60A H 1.01638 0.35115 0.69756 0.0569 Uiso 1 2 calc R
H60B H 1.05137 0.27542 0.68225 0.0569 Uiso 1 2 calc R
H62 H 0.68631 0.41339 0.45502 0.0412 Uiso 1 2 calc R
H64 H 0.92414 0.30635 0.38198 0.0542 Uiso 1 2 calc R
H66 H 0.63847 0.38211 0.23231 0.0442 Uiso 1 2 calc R
H70 H 0.51655 0.49235 0.17217 0.0473 Uiso 1 2 calc R
H72 H 0.26246 0.37536 0.04523 0.0554 Uiso 1 2 calc R
H74 H 0.34365 0.36406 0.27405 0.0421 Uiso 1 2 calc R
H78 H 0.344 0.52619 0.34411 0.0504 Uiso 1 2 calc R
H80 H 0.22717 0.41975 0.49712 0.0591 Uiso 1 2 calc R
H82 H 0.51257 0.35852 0.43631 0.0451 Uiso 1 2 calc R
H86 H 0.4259 0.57378 0.25459 0.0490 Uiso 1 2 calc R
H88 H 0.67143 0.71503 0.34031 0.0595 Uiso 1 2 calc R
H90 H 0.73021 0.51954 0.3977 0.0370 Uiso 1 2 calc R
H95A H 0.35878 0.21571 0.06372 0.1639 Uiso 1 2 calc R
H95B H 0.46022 0.24761 0.13016 0.1639 Uiso 1 2 calc R
H95C H 0.42354 0.17041 0.13478 0.1639 Uiso 1 2 calc R
H96A H 0.52644 0.13689 0.06273 0.1525 Uiso 1 2 calc R
H96B H 0.59463 0.20669 0.08631 0.1525 Uiso 1 2 calc R
H97A H 0.5259 0.18908 -0.05084 0.3072 Uiso 1 2 calc R
H97B H 0.39609 0.19557 -0.04322 0.3072 Uiso 1 2 calc R
H98A H 0.44713 0.30787 0.00441 0.3364 Uiso 1 2 calc R
H98B H 0.43842 0.2968 -0.08405 0.3364 Uiso 1 2 calc R
H99A H 0.6411 0.27443 -0.05222 0.2609 Uiso 1 2 calc R
H99B H 0.64846 0.28859 0.03498 0.2609 Uiso 1 2 calc R
H99C H 0.61709 0.34863 -0.02545 0.2609 Uiso 1 2 calc R

loop_
_atom_site_aniso_label
_atom_site_aniso_U_11
_atom_site_aniso_U_22
_atom_site_aniso_U_33
_atom_site_aniso_U_12
_atom_site_aniso_U_13
_atom_site_aniso_U_23
Au1 0.02259(7) 0.02108(7) 0.02171(8) 0.00094(12) 0.00650(5) 0.00250(12)
F61 0.315(12) 0.093(5) 0.072(4) 0.002(6) -0.066(5) 0.027(3)
F62 0.167(6) 0.268(9) 0.042(3) 0.145(7) -0.026(3) -0.017(4)
F63 0.079(4) 0.399(15) 0.078(4) -0.035(6) -0.021(3) 0.043(6)
F64 0.131(5) 0.122(4) 0.093(4) 0.074(4) 0.062(3) 0.016(3)
F65 0.144(6) 0.165(6) 0.122(5) -0.011(5) 0.064(4) -0.085(5)
F66 0.289(9) 0.080(3) 0.127(5) 0.066(4) 0.166(6) 0.043(3)
F67 0.177(6) 0.115(5) 0.094(4) -0.005(4) 0.097(4) 0.003(3)
F68 0.109(5) 0.090(4) 0.067(4) -0.001(3) 0.022(3) 0.046(3)
F69 0.261(9) 0.277(10) 0.029(3) -0.176(8) -0.020(4) 0.030(4)
F70 0.123(4) 0.125(5) 0.089(4) -0.077(4) -0.004(3) -0.025(3)
F71 0.056(3) 0.081(3) 0.179(6) -0.007(2) 0.038(3) 0.018(3)
F72 0.079(3) 0.059(3) 0.143(5) -0.029(2) -0.038(3) 0.046(3)
F73 0.175(7) 0.274(9) 0.124(5) 0.177(7) 0.085(5) 0.106(6)
F74 0.060(3) 0.146(7) 0.426(14) 0.029(5) 0.081(5) 0.055(10)
F75 0.144(6) 0.163(6) 0.105(5) 0.107(5) -0.006(4) -0.044(4)
F76 0.129(4) 0.047(2) 0.095(3) -0.030(2) 0.045(3) -0.014(2)
F77 0.189(6) 0.069(3) 0.102(4) 0.030(3) 0.115(4) 0.027(3)
F78 0.110(4) 0.066(3) 0.066(3) -0.001(3) 0.022(3) 0.026(2)
F79 0.153(7) 0.145(7) 0.192(7) 0.113(6) -0.042(6) -0.045(6)
F80 0.175(6) 0.059(3) 0.124(5) 0.024(3) -0.076(5) 0.013(3)
F81 0.144(6) 0.059(4) 0.293(11) -0.012(4) -0.080(7) 0.075(5)
F82 0.064(3) 0.058(3) 0.133(4) -0.009(2) -0.002(3) -0.049(3)
F83 0.051(2) 0.144(5) 0.069(3) -0.020(3) 0.025(2) -0.003(3)
F84 0.058(2) 0.070(3) 0.070(3) -0.0122(19) -0.007(2) 0.012(2)
N2 0.0187(19) 0.026(2) 0.028(2) 0.0015(15) 0.0069(16) 0.0063(16)
N5 0.0230(19) 0.029(2) 0.026(2) 0.0003(16) 0.0071(17) 0.0042(17)
N32 0.052(3) 0.017(2) 0.024(3) -0.005(2) 0.014(2) -0.0021(19)
N35 0.046(3) 0.022(3) 0.024(3) -0.005(2) 0.007(2) -0.0003(19)
C1 0.021(2) 0.024(2) 0.022(2) -0.0021(18) 0.0049(19) 0.0007(19)
C3 0.029(3) 0.035(3) 0.039(3) 0.004(2) 0.010(2) 0.016(2)
C4 0.032(3) 0.040(3) 0.033(3) 0.001(2) 0.011(2) 0.016(2)
C6 0.021(2) 0.025(2) 0.030(3) 0.0013(19) 0.007(2) -0.001(2)
C7 0.016(2) 0.028(3) 0.035(3) 0.0018(19) 0.006(2) 0.001(2)
C8 0.023(3) 0.037(3) 0.034(3) -0.002(2) 0.008(2) 0.002(2)
C9 0.032(3) 0.055(4) 0.041(4) -0.003(3) 0.012(3) 0.016(3)
C10 0.039(3) 0.034(3) 0.064(4) -0.003(2) 0.013(3) 0.018(3)
C11 0.029(3) 0.031(3) 0.065(4) 0.000(2) 0.006(3) -0.001(3)
C12 0.022(2) 0.025(3) 0.043(3) 0.0042(17) 0.005(2) 0.001(2)
C13 0.045(3) 0.034(4) 0.043(3) 0.004(2) 0.011(3) -0.012(2)
C14 0.046(3) 0.055(3) 0.029(3) -0.000(3) 0.012(3) -0.006(3)
C15 0.030(3) 0.040(3) 0.041(3) -0.002(2) 0.007(2) 0.009(3)
C16 0.037(3) 0.067(4) 0.039(3) -0.006(3) 0.002(3) 0.017(3)
C17 0.030(3) 0.052(5) 0.073(6) 0.002(3) 0.001(3) 0.028(4)
C18 0.029(3) 0.041(3) 0.082(5) 0.007(2) 0.012(3) 0.026(3)
C19 0.031(3) 0.025(3) 0.057(4) 0.003(2) 0.013(3) 0.009(2)
C20 0.022(2) 0.028(3) 0.036(3) -0.0009(19) 0.007(2) 0.008(2)
C21 0.023(2) 0.028(3) 0.024(2) 0.0001(19) 0.0074(19) 0.000(2)
C22 0.025(2) 0.042(3) 0.027(3) -0.003(2) 0.006(2) 0.001(2)
C23 0.026(3) 0.054(4) 0.043(4) -0.001(3) 0.009(3) 0.003(3)
C24 0.025(3) 0.058(4) 0.058(4) -0.001(2) 0.012(3) 0.009(3)
C25 0.035(3) 0.052(4) 0.049(4) 0.004(2) 0.024(3) 0.008(3)
C26 0.029(3) 0.040(3) 0.032(3) -0.002(2) 0.013(2) 0.005(2)
C27 0.031(2) 0.033(6) 0.035(2) 0.002(2) 0.0129(18) -0.005(2)
C28 0.040(3) 0.036(3) 0.056(4) 0.008(2) 0.023(3) -0.000(3)
C29 0.046(3) 0.059(3) 0.060(3) 0.005(6) 0.033(2) -0.003(6)
C30 0.025(3) 0.051(4) 0.057(4) 0.007(2) 0.014(3) 0.016(3)
C31 0.033(3) 0.021(3) 0.023(3) -0.0011(19) 0.005(2) 0.0019(19)
C33 0.089(5) 0.027(3) 0.032(3) -0.003(3) 0.026(3) 0.004(2)
C34 0.088(5) 0.026(3) 0.030(3) -0.004(3) 0.020(3) 0.002(2)
C36 0.036(3) 0.023(3) 0.019(3) -0.002(2) 0.006(2) 0.001(2)
C37 0.045(3) 0.022(3) 0.047(3) -0.003(2) 0.022(3) -0.010(2)
C38 0.084(6) 0.026(4) 0.053(5) -0.004(3) 0.046(4) -0.005(3)
C39 0.144(9) 0.033(4) 0.127(8) -0.032(5) 0.114(8) -0.031(4)
C40 0.110(8) 0.055(5) 0.172(11) -0.040(5) 0.113(8) -0.047(6)
C41 0.044(4) 0.083(6) 0.147(9) -0.017(4) 0.046(5) -0.058(6)
C42 0.038(3) 0.044(4) 0.087(5) 0.002(3) 0.022(3) -0.024(3)
C43 0.046(4) 0.073(6) 0.087(6) 0.025(3) -0.015(4) -0.024(4)
C44 0.096(5) 0.046(4) 0.043(3) 0.020(6) -0.017(3) 0.000(4)
C45 0.082(5) 0.029(3) 0.031(3) -0.009(3) 0.010(3) -0.004(2)
C46 0.144(8) 0.040(3) 0.031(4) -0.025(4) 0.027(4) -0.005(3)
C47 0.123(8) 0.065(5) 0.070(6) -0.043(5) 0.069(6) -0.030(4)
C48 0.072(5) 0.075(5) 0.085(6) -0.026(4) 0.056(5) -0.023(4)
C49 0.044(3) 0.057(4) 0.062(4) -0.018(3) 0.029(3) -0.022(3)
C50 0.050(3) 0.025(3) 0.029(3) -0.011(2) 0.019(2) -0.007(2)
C51 0.045(3) 0.023(2) 0.021(3) 0.003(2) 0.004(2) 0.001(2)
C52 0.045(3) 0.032(3) 0.035(3) -0.002(2) 0.007(2) -0.006(2)
C53 0.059(4) 0.036(3) 0.034(3) 0.003(3) 0.008(3) -0.006(2)
C54 0.094(5) 0.029(3) 0.055(4) -0.008(3) 0.023(4) -0.009(3)
C55 0.098(5) 0.026(3) 0.049(4) 0.020(3) 0.022(4) 0.009(3)
C56 0.081(5) 0.030(3) 0.040(3) 0.009(3) 0.018(3) 0.006(2)
C57 0.042(3) 0.037(3) 0.037(3) 0.004(2) 0.004(3) -0.003(2)
C58 0.047(3) 0.040(3) 0.059(4) 0.011(3) 0.017(3) -0.005(3)
C59 0.077(5) 0.045(4) 0.060(4) 0.032(3) 0.008(4) 0.000(3)
C60 0.071(4) 0.032(3) 0.040(3) 0.012(3) 0.016(3) -0.003(3)
C61 0.034(3) 0.025(3) 0.029(3) -0.004(2) 0.009(2) -0.001(2)
C62 0.041(3) 0.028(3) 0.034(3) -0.003(2) 0.011(3) -0.001(3)
C63 0.042(4) 0.040(4) 0.045(4) 0.002(3) 0.009(3) 0.002(3)
C64 0.036(3) 0.040(3) 0.060(4) 0.008(3) 0.013(3) 0.003(3)
C65 0.048(3) 0.039(3) 0.045(4) 0.009(3) 0.019(3) 0.004(3)
C66 0.042(3) 0.034(3) 0.036(3) 0.005(2) 0.012(2) 0.007(2)
C67 0.057(5) 0.070(5) 0.051(4) 0.014(4) -0.008(4) -0.005(4)
C68 0.067(5) 0.076(5) 0.058(5) 0.025(4) 0.032(4) 0.004(4)
C69 0.031(3) 0.028(3) 0.032(3) 0.001(2) 0.010(2) -0.004(2)
C70 0.045(3) 0.041(3) 0.032(3) -0.004(2) 0.009(3) -0.000(2)
C71 0.050(3) 0.058(4) 0.028(3) -0.002(3) 0.005(3) 0.004(3)
C72 0.051(4) 0.049(4) 0.030(3) -0.000(3) -0.004(3) -0.005(3)
C73 0.036(3) 0.038(3) 0.040(3) 0.002(2) -0.002(2) -0.002(2)
C74 0.032(3) 0.034(3) 0.037(3) 0.003(2) 0.006(2) 0.002(2)
C75 0.086(7) 0.097(9) 0.039(5) -0.031(6) 0.007(5) 0.017(5)
C76 0.045(4) 0.051(4) 0.057(4) -0.008(3) -0.007(3) -0.005(3)
C77 0.036(3) 0.036(3) 0.030(3) -0.004(2) 0.009(2) -0.006(2)
C78 0.042(3) 0.056(5) 0.029(3) 0.008(2) 0.011(2) 0.001(2)
C79 0.042(3) 0.072(4) 0.033(3) 0.004(3) 0.012(3) -0.008(3)
C80 0.046(4) 0.062(4) 0.046(4) -0.016(3) 0.024(3) -0.015(3)
C81 0.057(4) 0.037(3) 0.035(3) -0.010(3) 0.021(3) -0.009(2)
C82 0.048(3) 0.033(3) 0.036(3) -0.008(2) 0.017(3) -0.005(2)
C83 0.050(4) 0.120(9) 0.047(4) 0.030(4) 0.022(3) 0.013(4)
C84 0.087(7) 0.053(5) 0.058(5) -0.008(4) 0.045(5) -0.006(4)
C85 0.039(3) 0.031(3) 0.025(3) 0.004(2) 0.012(2) -0.000(2)
C86 0.044(3) 0.034(3) 0.039(4) 0.005(3) 0.001(3) -0.003(3)
C87 0.065(4) 0.030(3) 0.057(4) 0.012(3) 0.001(3) -0.002(3)
C88 0.059(4) 0.032(3) 0.055(4) -0.003(3) 0.012(3) -0.006(3)
C89 0.045(3) 0.032(3) 0.033(3) 0.000(2) 0.017(3) -0.002(3)
C90 0.037(3) 0.031(3) 0.027(3) 0.003(2) 0.013(2) -0.002(2)
C91 0.108(7) 0.035(4) 0.124(8) 0.013(5) -0.039(7) -0.002(5)
C92 0.042(4) 0.043(4) 0.049(4) -0.009(3) 0.014(3) -0.007(3)
C95 0.228(16) 0.072(7) 0.136(11) 0.011(8) 0.094(11) 0.027(7)
C96 0.086(7) 0.101(9) 0.164(12) -0.003(6) -0.020(8) -0.029(9)
C97 0.20(2) 0.26(3) 0.24(3) 0.04(2) -0.063(18) -0.10(2)
C98 0.20(2) 0.112(15) 0.54(6) -0.003(16) 0.12(3) -0.06(2)
C99 0.28(3) 0.214(19) 0.156(14) 0.19(2) 0.058(16) 0.042(13)
B61 0.037(4) 0.027(4) 0.023(3) -0.002(3) 0.005(3) 0.001(3)

loop_
_atom_type_symbol
_atom_type_description
_atom_type_scat_dispersion_real
_atom_type_scat_dispersion_imag
_atom_type_scat_source
C C 0.0033 0.0016
;
International Tables for Crystallography
(Vol. C, Tables 4.2.6.8 and 6.1.1.4)
;
H H 0.0000 0.0000
;
International Tables for Crystallography
(Vol. C, Table 6.1.1.4)
;
Au Au -2.0133 8.8022
;
International Tables for Crystallography
(Vol. C, Tables 4.2.6.8 and 6.1.1.4)
;
B B 0.0013 0.0007
;
International Tables for Crystallography
(Vol. C, Tables 4.2.6.8 and 6.1.1.4)
;
F F 0.0171 0.0103
;
International Tables for Crystallography
(Vol. C, Tables 4.2.6.8 and 6.1.1.4)
;
N N 0.0061 0.0033
;
International Tables for Crystallography
(Vol. C, Tables 4.2.6.8 and 6.1.1.4)
;

loop_
_geom_angle_atom_site_label_1
_geom_angle_atom_site_label_2
_geom_angle_atom_site_label_3
_geom_angle
_geom_angle_publ_flag
C1 Au1 C31 175.1(2) yes
C1 N2 C3 110.5(4) yes
C1 N2 C6 126.8(4) yes
C3 N2 C6 122.5(4) yes
C1 N5 C4 110.5(4) yes
C1 N5 C21 125.4(4) yes
C4 N5 C21 124.2(4) yes
C31 N32 C33 111.6(5) yes
C31 N32 C36 123.2(5) yes
C33 N32 C36 125.1(6) yes
C31 N35 C34 109.6(5) yes
C31 N35 C51 125.7(5) yes
C34 N35 C51 124.6(5) yes
Au1 C1 N2 125.9(4) yes
Au1 C1 N5 129.2(3) yes
N2 C1 N5 104.5(4) yes
N2 C3 C4 107.2(4) yes
N5 C4 C3 107.4(5) yes
N2 C6 C7 113.6(4) yes
N2 C6 C20 109.2(4) yes
C7 C6 C20 112.0(4) yes
C6 C7 C8 118.5(5) yes
C6 C7 C12 122.3(5) yes
C8 C7 C12 119.2(5) yes
C7 C8 C9 121.2(6) yes
C8 C9 C10 119.4(7) yes
C9 C10 C11 120.2(6) yes
C10 C11 C12 121.5(6) yes
C7 C12 C11 118.4(6) yes
C7 C12 C13 123.4(5) yes
C11 C12 C13 118.2(5) yes
C12 C13 C14 127.0(6) yes
C13 C14 C15 127.7(6) yes
C14 C15 C16 118.0(5) yes
C14 C15 C20 124.0(5) yes
C16 C15 C20 118.0(5) yes
C15 C16 C17 121.3(6) yes
C16 C17 C18 120.2(7) yes
C17 C18 C19 119.5(6) yes
C18 C19 C20 120.6(6) yes
C6 C20 C15 121.0(4) yes
C6 C20 C19 118.8(5) yes
C15 C20 C19 120.2(4) yes
N5 C21 C22 109.7(4) yes
N5 C21 C26 109.6(4) yes
N5 C21 C27 109.6(4) yes
C22 C21 C26 108.9(4) yes
C22 C21 C27 110.5(4) yes
C26 C21 C27 108.7(4) yes
C21 C22 C23 109.5(5) yes
C22 C23 C24 109.3(5) yes
C22 C23 C30 110.1(5) yes
C24 C23 C30 109.7(6) yes
C23 C24 C25 109.2(5) yes
C24 C25 C26 109.4(5) yes
C24 C25 C29 110.4(5) yes
C26 C25 C29 109.9(4) yes
C21 C26 C25 108.9(4) yes
C21 C27 C28 109.5(4) yes
C27 C28 C29 108.4(5) yes
C27 C28 C30 109.4(5) yes
C29 C28 C30 109.6(5) yes
C25 C29 C28 109.7(6) yes
C23 C30 C28 109.4(5) yes
Au1 C31 N32 123.5(4) yes
Au1 C31 N35 131.1(4) yes
N32 C31 N35 104.4(5) yes
N32 C33 C34 105.9(6) yes
N35 C34 C33 108.4(5) yes
N32 C36 C37 113.8(5) yes
N32 C36 C50 111.7(5) yes
C37 C36 C50 112.0(5) yes
C36 C37 C38 118.0(5) yes
C36 C37 C42 122.5(5) yes
C38 C37 C42 119.5(6) yes
C37 C38 C39 121.1(7) yes
C38 C39 C40 120.2(9) yes
C39 C40 C41 120.6(11) yes
C40 C41 C42 120.9(8) yes
C37 C42 C41 117.6(7) yes
C37 C42 C43 123.4(6) yes
C41 C42 C43 118.9(6) yes
C42 C43 C44 127.7(7) yes
C43 C44 C45 129.0(7) yes
C44 C45 C46 119.4(6) yes
C44 C45 C50 123.6(6) yes
C46 C45 C50 116.9(7) yes
C45 C46 C47 121.5(7) yes
C46 C47 C48 120.6(10) yes
C47 C48 C49 119.7(9) yes
C48 C49 C50 121.5(6) yes
C36 C50 C45 122.0(6) yes
C36 C50 C49 118.3(5) yes
C45 C50 C49 119.6(6) yes
N35 C51 C52 110.6(4) yes
N35 C51 C56 109.0(5) yes
N35 C51 C57 108.8(4) yes
C52 C51 C56 109.5(4) yes
C52 C51 C57 110.0(5) yes
C56 C51 C57 108.9(5) yes
C51 C52 C53 109.6(5) yes
C52 C53 C54 109.3(5) yes
C52 C53 C60 108.8(5) yes
C54 C53 C60 109.9(5) yes
C53 C54 C55 108.9(5) yes
C54 C55 C56 109.3(6) yes
C54 C55 C59 110.2(6) yes
C56 C55 C59 109.8(5) yes
C51 C56 C55 109.3(5) yes
C51 C57 C58 109.4(4) yes
C57 C58 C59 108.3(6) yes
C57 C58 C60 108.5(5) yes
C59 C58 C60 109.8(5) yes
C55 C59 C58 110.3(6) yes
C53 C60 C58 110.5(5) yes
C62 C61 C66 115.8(5) yes
C62 C61 B61 122.6(5) yes
C66 C61 B61 121.3(4) yes
C61 C62 C63 123.1(6) yes
C62 C63 C64 120.1(6) yes
C62 C63 C67 120.5(7) yes
C64 C63 C67 119.3(6) yes
C63 C64 C65 118.3(6) yes
C64 C65 C66 120.8(6) yes
C64 C65 C68 120.3(6) yes
C66 C65 C68 118.9(5) yes
C61 C66 C65 121.8(5) yes
F61 C67 F62 105.2(8) yes
F61 C67 F63 100.8(9) yes
F61 C67 C63 112.0(7) yes
F62 C67 F63 105.0(8) yes
F62 C67 C63 117.1(7) yes
F63 C67 C63 115.0(8) yes
F64 C68 F65 97.5(7) yes
F64 C68 F66 112.7(8) yes
F64 C68 C65 115.4(6) yes
F65 C68 F66 102.3(7) yes
F65 C68 C65 111.5(7) yes
F66 C68 C65 115.1(7) yes
C70 C69 C74 115.6(5) yes
C70 C69 B61 123.9(5) yes
C74 C69 B61 120.2(5) yes
C69 C70 C71 122.3(5) yes
C70 C71 C72 121.4(6) yes
C70 C71 C75 119.6(7) yes
C72 C71 C75 119.0(6) yes
C71 C72 C73 118.2(5) yes
C72 C73 C74 120.3(5) yes
C72 C73 C76 120.6(5) yes
C74 C73 C76 119.1(6) yes
C69 C74 C73 122.1(5) yes
F67 C75 F68 102.1(9) yes
F67 C75 F69 109.3(9) yes
F67 C75 C71 111.6(8) yes
F68 C75 F69 107.1(9) yes
F68 C75 C71 111.7(8) yes
F69 C75 C71 114.2(10) yes
F70 C76 F71 101.7(6) yes
F70 C76 F72 109.8(6) yes
F70 C76 C73 112.4(7) yes
F71 C76 F72 105.2(7) yes
F71 C76 C73 112.6(6) yes
F72 C76 C73 114.2(5) yes
C78 C77 C82 115.4(6) yes
C78 C77 B61 119.2(5) yes
C82 C77 B61 125.0(5) yes
C77 C78 C79 122.8(5) yes
C78 C79 C80 120.2(6) yes
C78 C79 C83 119.6(6) yes
C80 C79 C83 120.1(7) yes
C79 C80 C81 118.6(7) yes
C80 C81 C82 120.6(6) yes
C80 C81 C84 119.5(7) yes
C82 C81 C84 119.9(6) yes
C77 C82 C81 122.3(5) yes
F73 C83 F74 101.0(8) yes
F73 C83 F75 110.3(8) yes
F73 C83 C79 116.0(8) yes
F74 C83 F75 100.6(9) yes
F74 C83 C79 111.0(8) yes
F75 C83 C79 115.8(6) yes
F76 C84 F77 108.5(8) yes
F76 C84 F78 102.8(7) yes
F76 C84 C81 112.9(7) yes
F77 C84 F78 105.4(7) yes
F77 C84 C81 114.0(8) yes
F78 C84 C81 112.4(8) yes
C86 C85 C90 114.0(5) yes
C86 C85 B61 123.4(5) yes
C90 C85 B61 122.6(5) yes
C85 C86 C87 122.7(5) yes
C86 C87 C88 121.2(5) yes
C86 C87 C91 119.5(6) yes
C88 C87 C91 119.3(6) yes
C87 C88 C89 117.2(5) yes
C88 C89 C90 121.0(5) yes
C88 C89 C92 118.3(5) yes
C90 C89 C92 120.6(5) yes
C85 C90 C89 123.7(5) yes
F79 C91 F80 103.3(9) yes
F79 C91 F81 102.4(8) yes
F79 C91 C87 111.4(9) yes
F80 C91 F81 109.9(9) yes
F80 C91 C87 115.2(7) yes
F81 C91 C87 113.5(9) yes
F82 C92 F83 107.9(6) yes
F82 C92 F84 105.1(6) yes
F82 C92 C89 114.2(6) yes
F83 C92 F84 104.4(6) yes
F83 C92 C89 111.7(6) yes
F84 C92 C89 112.8(6) yes
C95 C96 C97 108.9(12) yes
C96 C97 C98 115.1(16) yes
C97 C98 C99 105.1(16) yes
C61 B61 C69 108.5(5) yes
C61 B61 C77 114.1(5) yes
C61 B61 C85 107.8(5) yes
C69 B61 C77 106.3(5) yes
C69 B61 C85 111.7(5) yes
C77 B61 C85 108.4(5) yes
N2 C3 H3 126.419 no
C4 C3 H3 126.421 no
N5 C4 H4 126.324 no
C3 C4 H4 126.315 no
N2 C6 H6 107.217 no
C7 C6 H6 107.227 no
C20 C6 H6 107.222 no
C7 C8 H8 119.392 no
C9 C8 H8 119.387 no
C8 C9 H9 120.307 no
C10 C9 H9 120.316 no
C9 C10 H10 119.910 no
C11 C10 H10 119.911 no
C10 C11 H11 119.253 no
C12 C11 H11 119.246 no
C12 C13 H13 116.526 no
C14 C13 H13 116.522 no
C13 C14 H14 116.146 no
C15 C14 H14 116.130 no
C15 C16 H16 119.356 no
C17 C16 H16 119.339 no
C16 C17 H17 119.891 no
C18 C17 H17 119.893 no
C17 C18 H18 120.237 no
C19 C18 H18 120.244 no
C18 C19 H19 119.704 no
C20 C19 H19 119.715 no
C21 C22 H22A 109.780 no
C21 C22 H22B 109.773 no
C23 C22 H22A 109.777 no
C23 C22 H22B 109.776 no
H22A C22 H22B 108.237 no
C22 C23 H23 109.223 no
C24 C23 H23 109.222 no
C30 C23 H23 109.215 no
C23 C24 H24A 109.832 no
C23 C24 H24B 109.842 no
C25 C24 H24A 109.828 no
C25 C24 H24B 109.842 no
H24A C24 H24B 108.264 no
C24 C25 H25 109.045 no
C26 C25 H25 109.046 no
C29 C25 H25 109.044 no
C21 C26 H26A 109.908 no
C21 C26 H26B 109.887 no
C25 C26 H26A 109.898 no
C25 C26 H26B 109.894 no
H26A C26 H26B 108.313 no
C21 C27 H27A 109.779 no
C21 C27 H27B 109.762 no
C28 C27 H27A 109.776 no
C28 C27 H27B 109.768 no
H27A C27 H27B 108.235 no
C27 C28 H28 109.805 no
C29 C28 H28 109.807 no
C30 C28 H28 109.813 no
C25 C29 H29A 109.733 no
C25 C29 H29B 109.732 no
C28 C29 H29A 109.737 no
C28 C29 H29B 109.740 no
H29A C29 H29B 108.209 no
C23 C30 H30A 109.795 no
C23 C30 H30B 109.805 no
C28 C30 H30A 109.797 no
C28 C30 H30B 109.797 no
H30A C30 H30B 108.253 no
N32 C33 H33 127.041 no
C34 C33 H33 127.046 no
N35 C34 H34 125.822 no
C33 C34 H34 125.821 no
N32 C36 H36 106.256 no
C37 C36 H36 106.252 no
C50 C36 H36 106.240 no
C37 C38 H38 119.459 no
C39 C38 H38 119.459 no
C38 C39 H39 119.896 no
C40 C39 H39 119.900 no
C39 C40 H40 119.685 no
C41 C40 H40 119.691 no
C40 C41 H41 119.560 no
C42 C41 H41 119.577 no
C42 C43 H43 116.142 no
C44 C43 H43 116.156 no
C43 C44 H44 115.487 no
C45 C44 H44 115.498 no
C45 C46 H46 119.243 no
C47 C46 H46 119.255 no
C46 C47 H47 119.706 no
C48 C47 H47 119.696 no
C47 C48 H48 120.140 no
C49 C48 H48 120.143 no
C48 C49 H49 119.263 no
C50 C49 H49 119.281 no
C51 C52 H52A 109.750 no
C51 C52 H52B 109.752 no
C53 C52 H52A 109.743 no
C53 C52 H52B 109.745 no
H52A C52 H52B 108.212 no
C52 C53 H53 109.608 no
C54 C53 H53 109.606 no
C60 C53 H53 109.616 no
C53 C54 H54A 109.902 no
C53 C54 H54B 109.892 no
C55 C54 H54A 109.895 no
C55 C54 H54B 109.898 no
H54A C54 H54B 108.297 no
C54 C55 H55 109.154 no
C56 C55 H55 109.156 no
C59 C55 H55 109.152 no
C51 C56 H56A 109.829 no
C51 C56 H56B 109.829 no
C55 C56 H56A 109.822 no
C55 C56 H56B 109.815 no
H56A C56 H56B 108.250 no
C51 C57 H57A 109.785 no
C51 C57 H57B 109.802 no
C58 C57 H57A 109.792 no
C58 C57 H57B 109.796 no
H57A C57 H57B 108.252 no
C57 C58 H58 110.039 no
C59 C58 H58 110.035 no
C60 C58 H58 110.037 no
C55 C59 H59A 109.599 no
C55 C59 H59B 109.603 no
C58 C59 H59A 109.603 no
C58 C59 H59B 109.592 no
H59A C59 H59B 108.134 no
C53 C60 H60A 109.555 no
C53 C60 H60B 109.557 no
C58 C60 H60A 109.557 no
C58 C60 H60B 109.565 no
H60A C60 H60B 108.093 no
C61 C62 H62 118.463 no
C63 C62 H62 118.464 no
C63 C64 H64 120.871 no
C65 C64 H64 120.861 no
C61 C66 H66 119.071 no
C65 C66 H66 119.082 no
C69 C70 H70 118.846 no
C71 C70 H70 118.856 no
C71 C72 H72 120.886 no
C73 C72 H72 120.882 no
C69 C74 H74 118.941 no
C73 C74 H74 118.945 no
C77 C78 H78 118.580 no
C79 C78 H78 118.580 no
C79 C80 H80 120.697 no
C81 C80 H80 120.684 no
C77 C82 H82 118.866 no
C81 C82 H82 118.875 no
C85 C86 H86 118.632 no
C87 C86 H86 118.636 no
C87 C88 H88 121.377 no
C89 C88 H88 121.375 no
C85 C90 H90 118.140 no
C89 C90 H90 118.159 no
C96 C95 H95A 109.466 no
C96 C95 H95B 109.476 no
C96 C95 H95C 109.471 no
H95A C95 H95B 109.474 no
H95A C95 H95C 109.470 no
H95B C95 H95C 109.470 no
C95 C96 H96A 109.913 no
C95 C96 H96B 109.898 no
C97 C96 H96A 109.912 no
C97 C96 H96B 109.920 no
H96A C96 H96B 108.313 no
C96 C97 H97A 108.499 no
C96 C97 H97B 108.507 no
C98 C97 H97A 108.494 no
C98 C97 H97B 108.497 no
H97A C97 H97B 107.514 no
C97 C98 H98A 110.716 no
C97 C98 H98B 110.723 no
C99 C98 H98A 110.714 no
C99 C98 H98B 110.724 no
H98A C98 H98B 108.813 no
C98 C99 H99A 109.468 no
C98 C99 H99B 109.475 no
C98 C99 H99C 109.471 no
H99A C99 H99B 109.473 no
H99A C99 H99C 109.470 no
H99B C99 H99C 109.470 no

loop_
_geom_bond_atom_site_label_1
_geom_bond_atom_site_label_2
_geom_bond_distance
_geom_bond_publ_flag
Au1 C1 2.037(5) yes
Au1 C31 2.037(5) yes
F61 C67 1.298(11) yes
F62 C67 1.241(11) yes
F63 C67 1.268(11) yes
F64 C68 1.292(10) yes
F65 C68 1.364(10) yes
F66 C68 1.254(11) yes
F67 C75 1.341(15) yes
F68 C75 1.344(14) yes
F69 C75 1.270(11) yes
F70 C76 1.310(9) yes
F71 C76 1.321(9) yes
F72 C76 1.291(8) yes
F73 C83 1.228(11) yes
F74 C83 1.317(11) yes
F75 C83 1.264(11) yes
F76 C84 1.336(10) yes
F77 C84 1.304(13) yes
F78 C84 1.356(11) yes
F79 C91 1.341(16) yes
F80 C91 1.280(12) yes
F81 C91 1.325(12) yes
F82 C92 1.307(9) yes
F83 C92 1.310(10) yes
F84 C92 1.346(8) yes
N2 C1 1.362(6) yes
N2 C3 1.378(7) yes
N2 C6 1.505(7) yes
N5 C1 1.353(7) yes
N5 C4 1.383(6) yes
N5 C21 1.501(6) yes
N32 C31 1.343(8) yes
N32 C33 1.370(8) yes
N32 C36 1.499(8) yes
N35 C31 1.369(7) yes
N35 C34 1.363(9) yes
N35 C51 1.505(8) yes
C3 C4 1.328(8) yes
C6 C7 1.484(7) yes
C6 C20 1.515(6) yes
C7 C8 1.401(9) yes
C7 C12 1.400(7) yes
C8 C9 1.385(9) yes
C9 C10 1.386(9) yes
C10 C11 1.370(10) yes
C11 C12 1.408(8) yes
C12 C13 1.466(9) yes
C13 C14 1.329(8) yes
C14 C15 1.461(9) yes
C15 C16 1.407(8) yes
C15 C20 1.398(8) yes
C16 C17 1.375(11) yes
C17 C18 1.382(12) yes
C18 C19 1.391(8) yes
C19 C20 1.391(7) yes
C21 C22 1.526(6) yes
C21 C26 1.543(8) yes
C21 C27 1.530(9) yes
C22 C23 1.513(8) yes
C23 C24 1.535(10) yes
C23 C30 1.529(9) yes
C24 C25 1.508(8) yes
C25 C26 1.531(8) yes
C25 C29 1.512(13) yes
C27 C28 1.544(8) yes
C28 C29 1.538(10) yes
C28 C30 1.523(9) yes
C33 C34 1.339(9) yes
C36 C37 1.498(9) yes
C36 C50 1.513(9) yes
C37 C38 1.394(9) yes
C37 C42 1.377(8) yes
C38 C39 1.382(15) yes
C39 C40 1.326(16) yes
C40 C41 1.375(16) yes
C41 C42 1.427(12) yes
C42 C43 1.478(12) yes
C43 C44 1.315(13) yes
C44 C45 1.443(12) yes
C45 C46 1.408(12) yes
C45 C50 1.399(7) yes
C46 C47 1.379(16) yes
C47 C48 1.337(12) yes
C48 C49 1.377(13) yes
C49 C50 1.386(9) yes
C51 C52 1.514(7) yes
C51 C56 1.525(7) yes
C51 C57 1.521(8) yes
C52 C53 1.531(9) yes
C53 C54 1.530(8) yes
C53 C60 1.511(10) yes
C54 C55 1.518(9) yes
C55 C56 1.530(10) yes
C55 C59 1.493(12) yes
C57 C58 1.548(9) yes
C58 C59 1.523(9) yes
C58 C60 1.513(8) yes
C61 C62 1.386(7) yes
C61 C66 1.391(9) yes
C61 B61 1.643(9) yes
C62 C63 1.386(9) yes
C63 C64 1.392(11) yes
C63 C67 1.488(10) yes
C64 C65 1.372(8) yes
C65 C66 1.404(8) yes
C65 C68 1.478(11) yes
C69 C70 1.393(8) yes
C69 C74 1.405(7) yes
C69 B61 1.648(8) yes
C70 C71 1.374(7) yes
C71 C72 1.374(9) yes
C71 C75 1.505(13) yes
C72 C73 1.387(9) yes
C73 C74 1.386(7) yes
C73 C76 1.486(9) yes
C77 C78 1.394(8) yes
C77 C82 1.392(8) yes
C77 B61 1.651(10) yes
C78 C79 1.386(9) yes
C79 C80 1.386(9) yes
C79 C83 1.485(10) yes
C80 C81 1.368(9) yes
C81 C82 1.400(9) yes
C81 C84 1.490(11) yes
C85 C86 1.396(8) yes
C85 C90 1.405(7) yes
C85 B61 1.640(9) yes
C86 C87 1.389(8) yes
C87 C88 1.388(9) yes
C87 C91 1.476(11) yes
C88 C89 1.378(8) yes
C89 C90 1.374(8) yes
C89 C92 1.506(9) yes
C95 C96 1.44(2) yes
C96 C97 1.54(2) yes
C97 C98 1.46(2) yes
C98 C99 1.50(3) yes
C3 H3 0.950 no
C4 H4 0.950 no
C6 H6 1.000 no
C8 H8 0.950 no
C9 H9 0.950 no
C10 H10 0.950 no
C11 H11 0.950 no
C13 H13 0.950 no
C14 H14 0.950 no
C16 H16 0.950 no
C17 H17 0.950 no
C18 H18 0.950 no
C19 H19 0.950 no
C22 H22A 0.990 no
C22 H22B 0.990 no
C23 H23 1.000 no
C24 H24A 0.990 no
C24 H24B 0.990 no
C25 H25 1.000 no
C26 H26A 0.990 no
C26 H26B 0.990 no
C27 H27A 0.990 no
C27 H27B 0.990 no
C28 H28 1.000 no
C29 H29A 0.990 no
C29 H29B 0.990 no
C30 H30A 0.990 no
C30 H30B 0.990 no
C33 H33 0.950 no
C34 H34 0.950 no
C36 H36 1.000 no
C38 H38 0.950 no
C39 H39 0.950 no
C40 H40 0.950 no
C41 H41 0.950 no
C43 H43 0.950 no
C44 H44 0.950 no
C46 H46 0.950 no
C47 H47 0.950 no
C48 H48 0.950 no
C49 H49 0.950 no
C52 H52A 0.990 no
C52 H52B 0.990 no
C53 H53 1.000 no
C54 H54A 0.990 no
C54 H54B 0.990 no
C55 H55 1.000 no
C56 H56A 0.990 no
C56 H56B 0.990 no
C57 H57A 0.990 no
C57 H57B 0.990 no
C58 H58 1.000 no
C59 H59A 0.990 no
C59 H59B 0.990 no
C60 H60A 0.990 no
C60 H60B 0.990 no
C62 H62 0.950 no
C64 H64 0.950 no
C66 H66 0.950 no
C70 H70 0.950 no
C72 H72 0.950 no
C74 H74 0.950 no
C78 H78 0.950 no
C80 H80 0.950 no
C82 H82 0.950 no
C86 H86 0.950 no
C88 H88 0.950 no
C90 H90 0.950 no
C95 H95A 0.980 no
C95 H95B 0.980 no
C95 H95C 0.980 no
C96 H96A 0.990 no
C96 H96B 0.990 no
C97 H97A 0.990 no
C97 H97B 0.990 no
C98 H98A 0.990 no
C98 H98B 0.990 no
C99 H99A 0.980 no
C99 H99B 0.980 no
C99 H99C 0.980 no

loop_
_geom_contact_atom_site_label_1
_geom_contact_atom_site_label_2
_geom_contact_distance
_geom_contact_publ_flag
_geom_contact_site_symmetry_2
Au1 C6 3.487(5) no .
Au1 C7 3.099(4) no .
Au1 C8 3.321(6) no .
Au1 C12 3.473(5) no .
Au1 C21 3.532(5) no .
Au1 C22 3.473(5) no .
Au1 C27 3.539(6) no .
Au1 C36 3.328(7) no .
Au1 C37 3.373(6) no .
Au1 C38 3.216(7) no .
Au1 C52 3.594(5) no .
F61 C62 3.353(9) no .
F61 C64 2.963(9) no .
F62 C62 2.762(8) no .
F62 C64 3.582(9) no .
F63 C62 3.462(8) no .
F63 C64 2.875(9) no .
F64 C64 2.733(10) no .
F65 C64 3.414(9) no .
F65 C66 2.934(10) no .
F66 C64 3.390(10) no .
F66 C66 2.911(11) no .
F67 C70 2.988(9) no .
F67 C72 3.356(11) no .
F68 C70 2.861(8) no .
F68 C72 3.491(9) no .
F69 C70 3.579(7) no .
F69 C72 2.703(10) no .
F70 C72 2.708(9) no .
F70 C74 3.585(7) no .
F71 C72 3.267(9) no .
F71 C74 3.084(7) no .
F72 C72 3.521(9) no .
F72 C74 2.814(7) no .
F73 C78 2.752(10) no .
F73 C80 3.536(11) no .
F74 C78 3.488(10) no .
F74 C80 2.803(10) no .
F75 C78 3.313(10) no .
F75 C80 3.045(10) no .
F76 C80 3.270(8) no .
F76 C82 3.111(8) no .
F77 C80 2.737(8) no .
F78 C80 3.544(8) no .
F78 C82 2.822(7) no .
F79 C86 3.143(10) no .
F79 C88 3.184(11) no .
F80 C86 2.776(8) no .
F80 C88 3.541(8) no .
F81 C86 3.590(9) no .
F81 C88 2.723(9) no .
F82 C88 2.815(7) no .
F82 C90 3.551(7) no .
F83 C88 3.099(8) no .
F83 C90 3.208(7) no .
F84 C90 2.773(6) no .
N2 C8 3.572(8) no .
N2 C12 3.126(6) no .
N2 C13 3.180(6) no .
N2 C14 3.151(7) no .
N2 C15 3.062(6) no .
N2 C19 3.491(6) no .
N32 C9 3.593(8) no .
N32 C38 3.521(9) no .
N32 C42 3.144(8) no .
N32 C43 3.271(9) no .
N32 C44 3.275(8) no .
N32 C45 3.157(8) no .
N32 C49 3.488(9) no .
N35 C36 3.596(8) no .
C1 C7 3.011(7) no .
C1 C12 3.440(7) no .
C1 C22 3.108(6) no .
C1 C27 3.075(8) no .
C3 C14 3.439(8) no .
C3 C15 3.184(7) no .
C3 C20 2.819(7) no .
C4 C22 3.567(6) no .
C4 C26 2.812(7) no .
C4 C27 3.583(8) no .
C6 C13 3.000(7) no .
C6 C14 2.999(8) no .
C7 C10 2.791(8) no .
C7 C14 3.104(9) no .
C7 C15 3.108(8) no .
C7 C19 3.528(7) no .
C8 C11 2.754(9) no .
C8 C20 3.512(8) no .
C9 C12 2.802(10) no .
C11 C52 3.562(8) no .
C12 C15 3.105(8) no .
C12 C20 3.114(7) no .
C13 C20 3.117(7) no .
C15 C18 2.802(9) no .
C16 C19 2.760(9) no .
C17 C20 2.780(9) no .
C21 C24 2.922(7) no .
C21 C29 2.933(9) no .
C21 C30 2.924(8) no .
C22 C25 2.917(9) no .
C22 C28 2.937(8) no .
C22 C29 3.526(9) no .
C22 C39 3.570(13) no .
C23 C26 2.918(8) no .
C23 C27 2.925(8) no .
C23 C29 2.917(10) no .
C24 C27 3.527(8) no .
C24 C28 2.926(8) no .
C25 C27 2.920(9) no .
C25 C30 2.920(10) no .
C26 C28 2.941(8) no .
C26 C30 3.534(8) no .
C31 C37 3.090(7) no .
C31 C52 3.172(7) no .
C31 C57 3.040(8) no .
C33 C43 3.578(9) no .
C33 C44 3.202(10) no .
C33 C45 3.108(8) no .
C33 C50 2.862(8) no .
C34 C52 3.548(8) no .
C34 C56 2.796(9) no .
C34 C57 3.572(10) no .
C36 C43 3.002(9) no .
C36 C44 3.003(9) no .
C37 C40 2.770(14) no .
C37 C44 3.090(9) no .
C37 C45 3.114(9) no .
C37 C49 3.533(10) no .
C38 C41 2.724(11) no .
C38 C50 3.532(11) no .
C39 C42 2.785(12) no .
C42 C45 3.128(11) no .
C42 C50 3.125(9) no .
C43 C50 3.100(9) no .
C45 C48 2.796(12) no .
C46 C49 2.722(9) no .
C47 C50 2.764(13) no .
C51 C54 2.922(8) no .
C51 C59 2.914(10) no .
C51 C60 2.903(9) no .
C52 C55 2.915(8) no .
C52 C58 2.924(9) no .
C52 C59 3.506(9) no .
C53 C56 2.916(8) no .
C53 C57 2.923(8) no .
C53 C59 2.903(9) no .
C54 C57 3.524(8) no .
C54 C58 2.916(10) no .
C55 C57 2.908(8) no .
C55 C60 2.900(9) no .
C56 C58 2.923(11) no .
C56 C60 3.504(10) no .
C61 C64 2.841(8) no .
C61 C70 3.478(7) no .
C61 C74 3.494(7) no .
C61 C82 3.161(9) no .
C61 C90 2.989(7) no .
C62 C65 2.737(9) no .
C62 C77 3.229(8) no .
C62 C82 3.197(9) no .
C62 C85 3.379(8) no .
C62 C90 3.233(7) no .
C63 C66 2.750(9) no .
C66 C69 2.975(7) no .
C66 C70 3.342(7) no .
C66 C85 3.525(8) no .
C69 C72 2.834(7) no .
C69 C78 3.220(9) no .
C69 C86 3.148(8) no .
C70 C73 2.746(8) no .
C70 C85 3.155(7) no .
C70 C86 3.222(8) no .
C71 C74 2.737(9) no .
C74 C77 2.950(7) no .
C74 C78 3.413(8) no .
C74 C82 3.564(8) no .
C77 C80 2.840(10) no .
C77 C86 3.440(8) no .
C77 C90 3.587(8) no .
C78 C81 2.739(8) no .
C78 C85 3.111(9) no .
C78 C86 3.333(9) no .
C79 C82 2.745(9) no .
C85 C88 2.864(8) no .
C86 C89 2.739(8) no .
C87 C90 2.722(8) no .
C95 C98 3.05(3) no .
C96 C99 3.02(2) no .
F61 F82 3.583(11) no 2_746
F61 C60 3.422(8) no .
F62 C60 3.450(8) no .
F64 F71 3.276(9) no 1_655
F64 C4 3.483(8) no 2_746
F65 C96 3.556(13) no .
F66 F71 3.308(11) no 1_655
F66 C33 3.461(10) no 1_554
F66 C46 3.524(9) no 1_554
F67 C48 3.454(10) no 1_554
F67 C49 3.390(10) no 1_554
F67 C98 3.422(19) no .
F67 C99 3.281(18) no .
F68 C41 3.308(11) no 1_454
F68 C48 3.340(10) no 1_554
F69 C30 3.273(9) no 1_454
F70 C34 3.380(8) no 1_454
F70 C38 3.340(10) no 2_646
F70 C39 3.314(13) no 2_646
F70 C95 3.543(17) no .
F71 F64 3.276(9) no 1_455
F71 F66 3.308(11) no 1_455
F71 C33 3.519(8) no 1_454
F71 C34 3.562(8) no 1_454
F71 C44 3.571(12) no 1_454
F72 N2 3.554(6) no 2_646
F72 C3 3.598(8) no 2_646
F72 C6 3.428(7) no 2_646
F72 C19 3.499(7) no 2_646
F73 F83 3.362(10) no 1_455
F74 F83 3.375(12) no 1_455
F74 F84 3.382(11) no 1_455
F75 F83 3.497(8) no 1_455
F75 F84 3.580(9) no 1_455
F75 C16 3.503(9) no .
F75 C25 3.596(9) no 1_455
F75 C29 3.519(9) no 1_455
F76 F82 3.094(8) no 2_646
F76 C3 3.488(7) no 2_646
F76 C16 3.587(8) no 2_646
F76 C17 3.480(11) no 2_646
F77 F82 3.434(7) no 2_646
F77 C88 3.533(8) no 2_646
F78 F79 3.143(10) no 2_646
F78 C17 3.397(11) no 2_646
F79 F78 3.143(10) no 2_656
F80 C41 3.546(11) no 1_454
F81 C10 3.359(8) no 2_656
F82 F61 3.583(11) no 2_756
F82 F76 3.094(8) no 2_656
F82 F77 3.434(7) no 2_656
F82 C4 3.470(8) no .
F83 F73 3.362(10) no 1_655
F83 F74 3.375(12) no 1_655
F83 F75 3.497(8) no 1_655
F84 F74 3.382(11) no 1_655
F84 F75 3.580(9) no 1_655
F84 C4 3.240(7) no .
N2 F72 3.554(6) no 2_656
C3 F72 3.598(8) no 2_656
C3 F76 3.488(7) no 2_656
C4 F64 3.483(8) no 2_756
C4 F82 3.470(8) no .
C4 F84 3.240(7) no .
C6 F72 3.428(7) no 2_656
C10 F81 3.359(8) no 2_646
C16 F75 3.503(9) no .
C16 F76 3.587(8) no 2_656
C17 F76 3.480(11) no 2_656
C17 F78 3.397(11) no 2_656
C19 F72 3.499(7) no 2_656
C19 C24 3.536(9) no 1_455
C24 C19 3.536(9) no 1_655
C25 F75 3.596(9) no 1_655
C29 F75 3.519(9) no 1_655
C30 F69 3.273(9) no 1_656
C33 F66 3.461(10) no 1_556
C33 F71 3.519(8) no 1_656
C34 F70 3.380(8) no 1_656
C34 F71 3.562(8) no 1_656
C38 F70 3.340(10) no 2_656
C39 F70 3.314(13) no 2_656
C41 F68 3.308(11) no 1_656
C41 F80 3.546(11) no 1_656
C44 F71 3.571(12) no 1_656
C46 F66 3.524(9) no 1_556
C48 F67 3.454(10) no 1_556
C48 F68 3.340(10) no 1_556
C48 C97 3.600(19) no 2_656
C49 F67 3.390(10) no 1_556
C60 F61 3.422(8) no .
C60 F62 3.450(8) no .
C88 F77 3.533(8) no 2_656
C95 F70 3.543(17) no .
C96 F65 3.556(13) no .
C97 C48 3.600(19) no 2_646
C98 F67 3.422(19) no .
C99 F67 3.281(18) no .
Au1 H22B 2.6785 no .
Au1 H27B 2.7637 no .
Au1 H36 3.0737 no .
Au1 H38 3.0327 no .
Au1 H52A 2.8106 no .
Au1 H57B 2.8414 no .
F61 H62 3.5057 no .
F61 H64 2.8863 no .
F62 H62 2.4477 no .
F63 H64 2.7178 no .
F64 H64 2.4342 no .
F65 H66 2.7793 no .
F66 H66 2.7714 no .
F67 H70 2.8830 no .
F67 H72 3.5285 no .
F68 H70 2.6414 no .
F69 H72 2.3959 no .
F70 H72 2.4135 no .
F71 H72 3.3883 no .
F71 H74 3.0581 no .
F72 H74 2.5706 no .
F73 H78 2.4673 no .
F74 H80 2.6084 no .
F75 H78 3.4119 no .
F75 H80 3.0018 no .
F76 H80 3.3847 no .
F76 H82 3.0762 no .
F77 H80 2.4478 no .
F78 H82 2.5630 no .
F79 H86 3.1652 no .
F79 H88 3.2653 no .
F80 H86 2.4918 no .
F81 H88 2.4428 no .
F82 H88 2.5749 no .
F83 H88 3.1471 no .
F83 H90 3.2787 no .
F84 H90 2.4354 no .
N2 H4 3.1004 no .
N2 H38 3.5687 no .
N5 H3 3.1070 no .
N5 H22A 2.6720 no .
N5 H22B 2.6671 no .
N5 H26A 2.6858 no .
N5 H26B 2.6844 no .
N5 H27A 2.6775 no .
N5 H27B 2.6652 no .
N32 H9 3.4534 no .
N32 H34 3.0840 no .
N35 H33 3.1123 no .
N35 H52A 2.6788 no .
N35 H52B 2.6789 no .
N35 H56A 2.6682 no .
N35 H56B 2.6503 no .
N35 H57A 2.6474 no .
N35 H57B 2.6571 no .
C1 H3 3.1645 no .
C1 H4 3.1590 no .
C1 H6 2.9589 no .
C1 H22A 3.3561 no .
C1 H22B 2.8413 no .
C1 H27A 3.3116 no .
C1 H27B 2.7999 no .
C1 H38 3.3417 no .
C3 H6 2.9540 no .
C4 H22A 3.4813 no .
C4 H26A 2.7149 no .
C4 H26B 2.6992 no .
C4 H27A 3.5096 no .
C6 H3 2.7985 no .
C6 H8 2.6190 no .
C6 H19 2.6393 no .
C6 H38 3.5785 no .
C7 H9 3.2839 no .
C7 H11 3.2684 no .
C7 H13 3.2911 no .
C8 H6 2.4646 no .
C8 H10 3.2507 no .
C8 H36 2.7390 no .
C8 H49 3.4972 no .
C9 H11 3.2421 no .
C9 H36 3.0900 no .
C9 H49 3.5768 no .
C10 H8 3.2479 no .
C10 H52A 3.4855 no .
C10 H52B 3.1669 no .
C11 H9 3.2462 no .
C11 H13 2.6586 no .
C11 H52A 3.0588 no .
C11 H52B 3.1206 no .
C12 H6 3.3109 no .
C12 H8 3.2713 no .
C12 H10 3.2789 no .
C12 H14 3.3187 no .
C12 H52A 3.4596 no .
C13 H11 2.6086 no .
C14 H3 3.4717 no .
C14 H16 2.6010 no .
C15 H3 2.8968 no .
C15 H6 3.3236 no .
C15 H13 3.3214 no .
C15 H17 3.2805 no .
C15 H19 3.2733 no .
C16 H3 3.5837 no .
C16 H14 2.6354 no .
C16 H18 3.2478 no .
C17 H19 3.2513 no .
C18 H16 3.2437 no .
C19 H3 3.1348 no .
C19 H6 2.4947 no .
C19 H17 3.2537 no .
C20 H3 2.5878 no .
C20 H14 3.2914 no .
C20 H16 3.2632 no .
C20 H18 3.2722 no .
C21 H4 2.8291 no .
C21 H23 3.3478 no .
C21 H24A 3.2469 no .
C21 H25 3.3681 no .
C21 H28 3.3778 no .
C21 H29B 3.2599 no .
C21 H30B 3.2481 no .
C22 H24A 2.6794 no .
C22 H24B 3.3450 no .
C22 H26A 3.3576 no .
C22 H26B 2.6941 no .
C22 H27A 3.3661 no .
C22 H27B 2.7254 no .
C22 H30A 3.3501 no .
C22 H30B 2.6914 no .
C23 H25 3.3476 no .
C23 H26B 3.2499 no .
C23 H27B 3.2734 no .
C23 H28 3.3610 no .
C23 H29A 3.2584 no .
C24 H22A 2.6756 no .
C24 H22B 3.3487 no .
C24 H26A 3.3393 no .
C24 H26B 2.6772 no .
C24 H29A 2.6835 no .
C24 H29B 3.3350 no .
C24 H30A 2.7055 no .
C24 H30B 3.3642 no .
C25 H22A 3.2420 no .
C25 H23 3.3436 no .
C25 H27A 3.2388 no .
C25 H28 3.3585 no .
C25 H30A 3.2551 no .
C26 H4 2.5463 no .
C26 H22A 2.6859 no .
C26 H22B 3.3598 no .
C26 H24A 2.6693 no .
C26 H24B 3.3433 no .
C26 H27A 2.6814 no .
C26 H27B 3.3607 no .
C26 H29A 3.3512 no .
C26 H29B 2.6821 no .
C27 H22A 3.3669 no .
C27 H22B 2.7203 no .
C27 H26A 2.6909 no .
C27 H26B 3.3593 no .
C27 H29A 3.3628 no .
C27 H29B 2.6877 no .
C27 H30A 3.3652 no .
C27 H30B 2.6996 no .
C27 H57B 3.1664 no .
C27 H60A 2.9697 no .
C28 H22B 3.2757 no .
C28 H23 3.3553 no .
C28 H24B 3.2576 no .
C28 H25 3.3579 no .
C28 H26A 3.2731 no .
C28 H57B 3.4005 no .
C28 H58 3.2715 no .
C28 H60A 3.2675 no .
C29 H24A 3.3363 no .
C29 H24B 2.6812 no .
C29 H26A 2.6904 no .
C29 H26B 3.3485 no .
C29 H27A 2.6863 no .
C29 H27B 3.3618 no .
C29 H30A 2.7062 no .
C29 H30B 3.3623 no .
C30 H22A 3.3531 no .
C30 H22B 2.6949 no .
C30 H24A 3.3633 no .
C30 H24B 2.7052 no .
C30 H27A 3.3611 no .
C30 H27B 2.7122 no .
C30 H29A 2.7089 no .
C30 H29B 3.3591 no .
C30 H57B 3.1701 no .
C30 H58 3.3102 no .
C31 H33 3.1568 no .
C31 H34 3.1463 no .
C31 H36 2.7184 no .
C31 H52A 2.9137 no .
C31 H52B 3.4308 no .
C31 H57A 3.2331 no .
C31 H57B 2.7662 no .
C33 H36 3.1282 no .
C33 H44 3.5373 no .
C34 H52B 3.4578 no .
C34 H56A 2.6792 no .
C34 H56B 2.6968 no .
C34 H57A 3.4992 no .
C36 H8 3.3136 no .
C36 H9 3.5932 no .
C36 H33 2.8431 no .
C36 H38 2.6128 no .
C36 H49 2.6173 no .
C37 H39 3.2706 no .
C37 H41 3.2570 no .
C37 H43 3.2883 no .
C38 H22B 3.3686 no .
C38 H36 2.4483 no .
C38 H40 3.2064 no .
C39 H22A 3.0374 no .
C39 H22B 3.1545 no .
C39 H41 3.1966 no .
C40 H22A 3.2001 no .
C40 H22B 3.3226 no .
C40 H38 3.1972 no .
C41 H39 3.2050 no .
C41 H43 2.6839 no .
C42 H36 3.2925 no .
C42 H38 3.2482 no .
C42 H40 3.2937 no .
C42 H44 3.3186 no .
C43 H41 2.6534 no .
C44 H33 2.8871 no .
C44 H46 2.6188 no .
C45 H33 2.6105 no .
C45 H36 3.3202 no .
C45 H43 3.2986 no .
C45 H47 3.2841 no .
C45 H49 3.2616 no .
C46 H33 3.3978 no .
C46 H44 2.6318 no .
C46 H48 3.2189 no .
C47 H49 3.1983 no .
C48 H46 3.2075 no .
C49 H9 3.5661 no .
C49 H33 3.4707 no .
C49 H36 2.4645 no .
C49 H47 3.2069 no .
C50 H33 2.6316 no .
C50 H44 3.2747 no .
C50 H46 3.2528 no .
C50 H48 3.2640 no .
C51 H34 2.8146 no .
C51 H53 3.3545 no .
C51 H54A 3.2454 no .
C51 H55 3.3557 no .
C51 H58 3.3728 no .
C51 H59B 3.2386 no .
C51 H60A 3.2160 no .
C52 H11 3.3937 no .
C52 H54A 2.6898 no .
C52 H54B 3.3575 no .
C52 H56A 2.6818 no .
C52 H56B 3.3410 no .
C52 H57A 3.3436 no .
C52 H57B 2.6930 no .
C52 H60A 2.6580 no .
C52 H60B 3.3370 no .
C53 H55 3.3479 no .
C53 H56A 3.2478 no .
C53 H57B 3.2636 no .
C53 H58 3.3513 no .
C53 H59A 3.2413 no .
C54 H52A 3.3561 no .
C54 H52B 2.6920 no .
C54 H56A 2.6804 no .
C54 H56B 3.3461 no .
C54 H59A 2.6702 no .
C54 H59B 3.3285 no .
C54 H60A 3.3481 no .
C54 H60B 2.6984 no .
C55 H52B 3.2496 no .
C55 H53 3.3489 no .
C55 H57A 3.2327 no .
C55 H58 3.3396 no .
C55 H60B 3.2483 no .
C56 H34 2.5319 no .
C56 H52A 3.3424 no .
C56 H52B 2.6803 no .
C56 H54A 2.6766 no .
C56 H54B 3.3490 no .
C56 H57A 2.6692 no .
C56 H57B 3.3407 no .
C56 H59A 3.3346 no .
C56 H59B 2.6636 no .
C57 H27B 3.1976 no .
C57 H30B 2.9080 no .
C57 H52A 2.6877 no .
C57 H52B 3.3446 no .
C57 H56A 3.3403 no .
C57 H56B 2.6739 no .
C57 H59A 3.3547 no .
C57 H59B 2.6772 no .
C57 H60A 2.6676 no .
C57 H60B 3.3493 no .
C58 H27B 3.5222 no .
C58 H28 3.2291 no .
C58 H30B 3.3048 no .
C58 H52A 3.2585 no .
C58 H53 3.3484 no .
C58 H54B 3.2512 no .
C58 H55 3.3391 no .
C58 H56B 3.2569 no .
C59 H54A 3.3257 no .
C59 H54B 2.6781 no .
C59 H56A 3.3289 no .
C59 H56B 2.6771 no .
C59 H57A 2.6851 no .
C59 H57B 3.3512 no .
C59 H60A 3.3422 no .
C59 H60B 2.7006 no .
C60 H27B 3.2736 no .
C60 H28 3.2563 no .
C60 H52A 2.6737 no .
C60 H52B 3.3346 no .
C60 H54A 3.3471 no .
C60 H54B 2.7015 no .
C60 H57A 3.3443 no .
C60 H57B 2.6896 no .
C60 H59A 2.6980 no .
C60 H59B 3.3404 no .
C61 H70 3.5117 no .
C61 H74 3.5372 no .
C61 H82 2.7777 no .
C61 H90 2.6005 no .
C62 H64 3.2686 no .
C62 H66 3.2176 no .
C62 H82 2.6084 no .
C62 H90 2.5082 no .
C63 H90 3.3445 no .
C64 H62 3.2544 no .
C64 H66 3.2600 no .
C66 H62 3.2148 no .
C66 H64 3.2760 no .
C66 H70 3.3415 no .
C66 H90 3.4717 no .
C67 H62 2.6326 no .
C67 H64 2.6523 no .
C68 H64 2.6456 no .
C68 H66 2.6210 no .
C69 H66 2.5636 no .
C69 H78 3.1382 no .
C69 H86 2.8180 no .
C70 H66 2.6332 no .
C70 H72 3.2548 no .
C70 H74 3.2321 no .
C70 H86 2.8374 no .
C71 H66 3.4508 no .
C72 H70 3.2420 no .
C72 H74 3.2561 no .
C74 H66 3.3453 no .
C74 H70 3.2332 no .
C74 H72 3.2678 no .
C74 H78 3.5480 no .
C75 H70 2.6205 no .
C75 H72 2.6388 no .
C76 H72 2.6715 no .
C76 H74 2.6099 no .
C77 H62 2.9074 no .
C77 H74 2.5624 no .
C77 H86 3.4312 no .
C78 H74 3.0825 no .
C78 H80 3.2642 no .
C78 H82 3.2201 no .
C78 H86 3.1167 no .
C80 H78 3.2510 no .
C80 H82 3.2505 no .
C82 H62 2.7568 no .
C82 H74 2.8720 no .
C82 H78 3.2183 no .
C82 H80 3.2665 no .
C83 H78 2.6146 no .
C83 H80 2.6583 no .
C84 H80 2.6302 no .
C84 H82 2.6421 no .
C85 H62 3.3665 no .
C85 H70 2.8206 no .
C85 H78 2.8028 no .
C86 H70 2.8155 no .
C86 H78 2.6471 no .
C86 H88 3.2816 no .
C86 H90 3.2141 no .
C88 H86 3.2642 no .
C88 H90 3.2383 no .
C90 H62 3.1656 no .
C90 H86 3.2182 no .
C90 H88 3.2578 no .
C91 H86 2.6105 no .
C91 H88 2.6471 no .
C92 H88 2.6389 no .
C92 H90 2.6306 no .
C95 H97A 3.2660 no .
C95 H97B 2.5618 no .
C95 H98A 2.7036 no .
C95 H99B 3.5090 no .
C96 H98A 2.6670 no .
C96 H98B 3.3784 no .
C96 H99A 3.3365 no .
C96 H99B 2.6723 no .
C97 H95A 2.3695 no .
C97 H95B 2.9301 no .
C97 H95C 3.1974 no .
C97 H99A 2.5125 no .
C97 H99B 2.5487 no .
C97 H99C 3.2108 no .
C98 H95A 2.8974 no .
C98 H95B 3.1279 no .
C98 H96A 3.3593 no .
C98 H96B 2.7006 no .
C99 H96B 2.6897 no .
C99 H97A 2.4240 no .
C99 H97B 3.2075 no .
B61 H62 2.7812 no .
B61 H66 2.7683 no .
B61 H70 2.8241 no .
B61 H74 2.7598 no .
B61 H78 2.7267 no .
B61 H82 2.8483 no .
B61 H86 2.8056 no .
B61 H90 2.7902 no .
H3 H4 2.4545 no .
H3 H6 3.1716 no .
H3 H19 3.4977 no .
H4 H26A 2.3143 no .
H4 H26B 2.2742 no .
H6 H8 2.2250 no .
H6 H19 2.2562 no .
H6 H38 2.9321 no .
H8 H9 2.3306 no .
H8 H36 2.3245 no .
H8 H38 3.0922 no .
H8 H49 2.8213 no .
H9 H10 2.3391 no .
H9 H36 2.9876 no .
H9 H49 2.9983 no .
H10 H11 2.3077 no .
H10 H52B 2.9779 no .
H11 H13 2.4844 no .
H11 H52A 3.0289 no .
H11 H52B 2.8899 no .
H13 H14 2.1723 no .
H14 H16 2.4581 no .
H16 H17 2.3143 no .
H17 H18 2.3340 no .
H18 H19 2.3402 no .
H22A H23 2.3691 no .
H22A H24A 2.4890 no .
H22A H24B 3.5747 no .
H22A H26A 3.5903 no .
H22A H26B 2.5059 no .
H22A H30B 3.5951 no .
H22A H39 2.9003 no .
H22A H40 3.1198 no .
H22B H23 2.3662 no .
H22B H24A 3.5822 no .
H22B H26B 3.5971 no .
H22B H27B 2.5624 no .
H22B H30A 3.5911 no .
H22B H30B 2.5149 no .
H22B H39 3.4189 no .
H22B H57B 3.2285 no .
H23 H24A 2.3911 no .
H23 H24B 2.3857 no .
H23 H30A 2.3783 no .
H23 H30B 2.3869 no .
H23 H40 3.5874 no .
H24A H25 2.3622 no .
H24A H26A 3.5705 no .
H24A H26B 2.4858 no .
H24A H29A 3.5833 no .
H24B H25 2.3610 no .
H24B H26B 3.5796 no .
H24B H29A 2.5070 no .
H24B H29B 3.5817 no .
H24B H30A 2.5308 no .
H25 H26A 2.3849 no .
H25 H26B 2.3836 no .
H25 H29A 2.3604 no .
H25 H29B 2.3651 no .
H26A H27A 2.4969 no .
H26A H27B 3.5924 no .
H26A H29A 3.5903 no .
H26A H29B 2.5027 no .
H26B H27A 3.5861 no .
H26B H29B 3.5822 no .
H27A H28 2.4077 no .
H27A H29A 3.5911 no .
H27A H29B 2.4971 no .
H27A H60A 2.9473 no .
H27B H28 2.4000 no .
H27B H29B 3.5896 no .
H27B H30B 2.5335 no .
H27B H52A 3.1265 no .
H27B H57B 2.3122 no .
H27B H58 3.4680 no .
H27B H60A 2.4057 no .
H28 H29A 2.3961 no .
H28 H29B 2.3994 no .
H28 H30A 2.3839 no .
H28 H30B 2.3876 no .
H28 H57B 3.3033 no .
H28 H58 2.5645 no .
H28 H60A 2.6969 no .
H28 H60B 3.3918 no .
H29A H30A 2.5385 no .
H30A H58 3.4025 no .
H30B H57A 2.8747 no .
H30B H57B 2.3124 no .
H30B H58 2.7922 no .
H33 H34 2.4668 no .
H33 H36 3.4729 no .
H33 H44 3.0917 no .
H34 H56A 2.2258 no .
H34 H56B 2.3301 no .
H36 H38 2.2014 no .
H36 H49 2.2140 no .
H38 H39 2.3234 no .
H39 H40 2.2714 no .
H40 H41 2.3150 no .
H41 H43 2.5194 no .
H43 H44 2.1429 no .
H44 H46 2.4624 no .
H46 H47 2.3139 no .
H47 H48 2.2850 no .
H48 H49 2.3192 no .
H52A H53 2.3881 no .
H52A H54A 3.5930 no .
H52A H56A 3.5851 no .
H52A H57A 3.5904 no .
H52A H57B 2.5170 no .
H52A H60A 2.4759 no .
H52A H60B 3.5719 no .
H52B H53 2.3903 no .
H52B H54A 2.5084 no .
H52B H54B 3.5940 no .
H52B H56A 2.5014 no .
H52B H56B 3.5816 no .
H52B H57B 3.5937 no .
H52B H60A 3.5621 no .
H53 H54A 2.3938 no .
H53 H54B 2.3871 no .
H53 H60A 2.3729 no .
H53 H60B 2.3615 no .
H54A H55 2.3751 no .
H54A H56A 2.4910 no .
H54A H56B 3.5780 no .
H54A H59A 3.5698 no .
H54A H60B 3.5999 no .
H54B H55 2.3722 no .
H54B H56A 3.5827 no .
H54B H59A 2.4983 no .
H54B H59B 3.5794 no .
H54B H60B 2.5342 no .
H55 H56A 2.3838 no .
H55 H56B 2.3827 no .
H55 H59A 2.3430 no .
H55 H59B 2.3462 no .
H56A H57A 3.5734 no .
H56A H59B 3.5628 no .
H56B H57A 2.4844 no .
H56B H57B 3.5758 no .
H56B H59A 3.5775 no .
H56B H59B 2.4866 no .
H57A H58 2.4133 no .
H57A H59A 3.5896 no .
H57A H59B 2.4937 no .
H57A H60A 3.5739 no .
H57B H58 2.4089 no .
H57B H59B 3.5801 no .
H57B H60A 2.4936 no .
H57B H60B 3.5899 no .
H58 H59A 2.3822 no .
H58 H59B 2.3872 no .
H58 H60A 2.3809 no .
H58 H60B 2.3682 no .
H59A H60B 2.5382 no .
H62 H82 2.2847 no .
H62 H90 2.4692 no .
H66 H70 2.6930 no .
H70 H86 2.6310 no .
H74 H78 3.4603 no .
H74 H82 3.1166 no .
H78 H86 2.3204 no .
H95A H96A 2.5423 no .
H95A H96B 2.7391 no .
H95A H97A 3.2986 no .
H95A H97B 2.1576 no .
H95A H98A 2.4976 no .
H95A H98B 3.4894 no .
H95B H96A 2.7360 no .
H95B H96B 2.1354 no .
H95B H97B 3.2302 no .
H95B H98A 2.5615 no .
H95B H99B 3.2902 no .
H95C H96A 2.1334 no .
H95C H96B 2.5370 no .
H95C H97B 3.2263 no .
H96A H97A 2.3210 no .
H96A H97B 2.4350 no .
H96A H99B 3.4374 no .
H96B H97A 2.4503 no .
H96B H97B 2.8800 no .
H96B H98A 2.8221 no .
H96B H99A 3.0484 no .
H96B H99B 2.0623 no .
H96B H99C 3.5311 no .
H97A H98A 2.8211 no .
H97A H98B 2.3836 no .
H97A H99A 2.1844 no .
H97A H99B 2.6974 no .
H97A H99C 3.3370 no .
H97B H98A 2.4094 no .
H97B H98B 2.2455 no .
H97B H99A 3.3577 no .
H97B H99B 3.4961 no .
H98A H99A 2.8545 no .
H98A H99B 2.3482 no .
H98A H99C 2.3779 no .
H98B H99A 2.3737 no .
H98B H99B 2.8547 no .
H98B H99C 2.3525 no .
F61 H17 3.1702 no 2_646
F61 H53 2.9183 no .
F61 H60A 3.2851 no .
F61 H60B 2.9387 no .
F62 H13 2.8757 no .
F62 H27A 3.1331 no .
F62 H53 3.0191 no .
F62 H60A 2.8150 no .
F62 H60B 3.4945 no .
F63 H27A 3.1680 no .
F63 H60A 3.1595 no .
F63 H60B 3.3232 no .
F63 H80 3.1677 no 1_655
F64 H4 3.3013 no 2_746
F64 H22A 3.0257 no 2_746
F64 H26B 3.0241 no 2_746
F64 H39 3.0843 no 2_746
F65 H22A 2.9415 no 2_746
F65 H24A 2.9862 no 2_746
F65 H26B 3.4584 no 2_746
F65 H39 3.4861 no 2_746
F65 H40 3.3339 no 2_746
F65 H95B 3.3739 no .
F65 H96B 2.6232 no .
F65 H99B 2.8235 no .
F66 H33 2.5859 no 1_554
F66 H46 3.4880 no 1_554
F66 H99B 3.3719 no .
F67 H9 2.7399 no 1_554
F67 H48 3.3940 no 1_554
F67 H49 3.2315 no 1_554
F67 H98A 2.9283 no .
F67 H98B 3.5884 no .
F67 H99B 3.5169 no .
F67 H99C 2.5757 no .
F68 H23 3.1971 no 1_454
F68 H41 2.6781 no 1_454
F68 H43 3.5855 no 1_454
F68 H48 2.7278 no 1_554
F68 H49 3.3433 no 1_554
F68 H96A 2.8454 no 2_655
F68 H97A 3.1257 no 2_655
F69 H23 3.0443 no 1_454
F69 H30A 3.2430 no 1_454
F69 H30B 2.6504 no 1_454
F69 H57A 3.0246 no 1_454
F69 H98A 3.1338 no .
F69 H98B 3.5286 no .
F70 H34 2.9966 no 1_454
F70 H38 3.0026 no 2_646
F70 H39 2.9163 no 2_646
F70 H56B 2.6671 no 1_454
F70 H95A 2.8546 no .
F70 H95B 3.5191 no .
F71 H33 3.2489 no 1_454
F71 H34 3.3202 no 1_454
F71 H39 3.0391 no 2_646
F71 H44 2.9642 no 1_454
F72 H3 3.5543 no 2_646
F72 H6 2.6587 no 2_646
F72 H19 2.8390 no 2_646
F72 H38 3.2099 no 2_646
F72 H39 3.3678 no 2_646
F72 H95A 3.4617 no .
F72 H95B 3.3879 no .
F72 H95C 3.4414 no .
F73 H44 3.2708 no 1_454
F73 H46 2.9298 no 1_454
F73 H54A 3.4594 no 2_656
F73 H54B 2.8420 no 2_656
F74 H29B 3.5053 no 1_455
F74 H46 3.0483 no 1_454
F75 H16 3.1901 no .
F75 H17 3.4452 no .
F75 H25 3.1566 no 1_455
F75 H26A 2.9284 no 1_455
F75 H29B 2.7337 no 1_455
F76 H3 2.5822 no 2_646
F76 H88 3.2980 no 2_646
F77 H11 3.5057 no .
F77 H28 3.3068 no 1_455
F77 H29A 3.4138 no 1_455
F77 H29B 3.5552 no 1_455
F77 H88 2.7270 no 2_646
F78 H11 2.8570 no .
F78 H13 3.3485 no .
F78 H17 3.0939 no 2_646
F78 H88 3.5411 no 2_646
F79 H10 3.5463 no 2_656
F79 H11 3.0472 no 2_656
F79 H52B 2.9140 no 2_656
F79 H53 3.2296 no 2_656
F79 H54A 2.9351 no 2_656
F80 H41 2.8100 no 1_454
F80 H52B 3.4748 no 2_656
F80 H54A 3.1941 no 2_656
F80 H97A 2.9474 no 2_655
F80 H99A 2.9992 no 2_655
F81 H10 2.6077 no 2_656
F81 H11 3.1695 no 2_656
F81 H97A 3.5968 no 2_655
F81 H98B 3.1006 no 2_655
F81 H99A 3.4142 no 2_655
F82 H3 3.4659 no .
F82 H4 2.8618 no .
F82 H60B 3.4498 no 2_756
F83 H46 3.3287 no 1_554
F83 H47 3.2150 no 1_554
F83 H54B 2.9280 no 2_756
F83 H59A 3.2398 no 2_756
F83 H60B 3.0022 no 2_756
F84 H4 2.9156 no .
F84 H26A 3.0185 no .
C6 H24B 3.3535 no 1_455
C6 H95C 3.4118 no 2_656
C7 H24B 2.9089 no 1_455
C8 H24B 2.6942 no 1_455
C8 H30A 3.4936 no 1_455
C8 H95C 3.0042 no 2_656
C9 H24B 3.2468 no 1_455
C9 H30A 2.9170 no 1_455
C9 H99C 3.3341 no 1_556
C10 H30A 3.0395 no 1_455
C10 H99C 3.3753 no 1_556
C11 H29A 3.3190 no 1_455
C12 H24B 3.5561 no 1_455
C12 H29A 3.2413 no 1_455
C13 H62 3.5401 no .
C14 H62 3.5874 no .
C15 H25 3.1495 no 1_455
C16 H25 3.0059 no 1_455
C17 H25 2.8499 no 1_455
C17 H82 3.4723 no 2_656
C18 H24A 3.5462 no 1_455
C18 H25 2.8132 no 1_455
C18 H82 2.9948 no 2_656
C19 H24A 3.2172 no 1_455
C19 H24B 3.2181 no 1_455
C19 H25 2.9974 no 1_455
C19 H95C 3.5056 no 2_656
C20 H24B 3.1721 no 1_455
C20 H25 3.1633 no 1_455
C23 H96A 3.3054 no 2_756
C24 H19 3.5829 no 1_655
C24 H95C 3.4113 no 2_756
C24 H96A 3.5007 no 2_756
C29 H80 3.2202 no 1_655
C33 H99C 3.3989 no 1_556
C34 H99A 3.5396 no 1_556
C34 H99C 3.5094 no 1_556
C37 H55 3.2349 no 2_757
C38 H56B 3.4126 no 2_757
C39 H34 3.0126 no 2_757
C39 H56A 3.3164 no 2_757
C39 H56B 3.3784 no 2_757
C40 H34 3.1100 no 2_757
C40 H56A 3.0658 no 2_757
C40 H96B 3.4713 no 2_756
C40 H99A 3.2734 no 2_756
C40 H99B 3.3769 no 2_756
C41 H56A 3.1032 no 2_757
C42 H55 3.1903 no 2_757
C42 H56A 3.4769 no 2_757
C43 H55 3.3599 no 2_757
C44 H55 3.1726 no 2_757
C45 H55 2.7281 no 2_757
C46 H54B 3.5262 no 2_757
C46 H55 3.0908 no 2_757
C46 H59A 3.4014 no 2_757
C47 H55 3.5094 no 2_757
C47 H59A 3.0230 no 2_757
C47 H70 3.1668 no 1_556
C48 H59A 3.2239 no 2_757
C48 H59B 3.4436 no 2_757
C48 H70 3.0103 no 1_556
C48 H97A 3.4664 no 2_656
C48 H97B 2.8679 no 2_656
C49 H55 3.3515 no 2_757
C49 H59B 3.5814 no 2_757
C49 H96A 3.5875 no 2_656
C49 H97B 2.9601 no 2_656
C50 H55 2.9168 no 2_757
C59 H97B 3.4489 no 1_656
C61 H18 3.0467 no 2_646
C62 H18 2.9740 no 2_646
C63 H18 3.1330 no 2_646
C64 H18 3.3468 no 2_646
C64 H26B 3.5363 no 2_746
C65 H18 3.3930 no 2_646
C66 H18 3.2264 no 2_646
C67 H53 3.5588 no .
C67 H60A 3.3776 no .
C67 H60B 3.5705 no .
C69 H43 3.5636 no 1_454
C70 H43 3.2607 no 1_454
C70 H48 3.5407 no 1_554
C71 H43 2.9351 no 1_454
C71 H98A 3.2809 no .
C72 H43 2.9175 no 1_454
C72 H95A 3.5664 no .
C72 H95B 3.3192 no .
C72 H98A 3.0804 no .
C73 H43 3.2212 no 1_454
C73 H95A 3.5889 no .
C73 H95B 3.1745 no .
C74 H43 3.5126 no 1_454
C75 H41 3.5944 no 1_454
C75 H48 3.5747 no 1_554
C75 H98A 3.2241 no .
C76 H39 3.3794 no 2_646
C76 H95A 3.4096 no .
C76 H95B 3.4892 no .
C77 H14 3.2391 no .
C78 H14 3.5332 no .
C78 H16 3.0932 no .
C79 H16 3.3337 no .
C79 H29B 3.4921 no 1_455
C80 H29B 2.9831 no 1_455
C82 H14 3.4756 no .
C82 H18 3.4505 no 2_646
C83 H16 3.5313 no .
C83 H29B 3.4033 no 1_455
C84 H88 3.4300 no 2_646
C85 H14 3.5051 no .
C85 H47 2.9780 no 1_554
C86 H47 3.2366 no 1_554
C87 H47 3.3566 no 1_554
C88 H47 3.2116 no 1_554
C89 H47 2.8683 no 1_554
C90 H14 3.1817 no .
C90 H47 2.7410 no 1_554
C91 H10 3.5416 no 2_656
C92 H4 3.4959 no .
C92 H47 3.5830 no 1_554
C95 H6 3.4259 no 2_646
C95 H8 3.0524 no 2_646
C95 H19 3.2852 no 2_646
C95 H24A 3.4332 no 2_746
C95 H49 3.3472 no 2_646
C96 H23 3.1688 no 2_746
C96 H24A 3.3876 no 2_746
C96 H40 3.2630 no 2_746
C96 H49 3.2448 no 2_646
C97 H40 3.4951 no 2_746
C97 H48 2.9948 no 2_646
C97 H49 3.3050 no 2_646
C97 H59B 3.3978 no 1_454
C98 H59B 3.4856 no 1_454
C99 H10 3.2293 no 1_554
C99 H34 3.5980 no 1_554
C99 H40 2.9486 no 2_746
H3 F72 3.5543 no 2_656
H3 F76 2.5822 no 2_656
H3 F82 3.4659 no .
H4 F64 3.3013 no 2_756
H4 F82 2.8618 no .
H4 F84 2.9156 no .
H4 C92 3.4959 no .
H4 H64 3.0642 no 2_756
H6 F72 2.6587 no 2_656
H6 C95 3.4259 no 2_656
H6 H24B 3.3513 no 1_455
H6 H95C 2.5916 no 2_656
H8 C95 3.0524 no 2_656
H8 H24B 2.7808 no 1_455
H8 H95A 3.2669 no 2_656
H8 H95C 2.1768 no 2_656
H8 H96A 3.1644 no 2_656
H9 F67 2.7399 no 1_556
H9 H30A 3.0020 no 1_455
H9 H99C 2.7089 no 1_556
H10 F79 3.5463 no 2_646
H10 F81 2.6077 no 2_646
H10 C91 3.5416 no 2_646
H10 C99 3.2293 no 1_556
H10 H30A 3.2249 no 1_455
H10 H98B 3.1602 no 1_556
H10 H99A 2.9493 no 1_556
H10 H99C 2.7815 no 1_556
H11 F77 3.5057 no .
H11 F78 2.8570 no .
H11 F79 3.0472 no 2_646
H11 F81 3.1695 no 2_646
H13 F62 2.8757 no .
H13 F78 3.3485 no .
H13 H62 2.8185 no .
H13 H82 3.5221 no .
H14 C77 3.2391 no .
H14 C78 3.5332 no .
H14 C82 3.4756 no .
H14 C85 3.5051 no .
H14 C90 3.1817 no .
H14 H62 2.9099 no .
H14 H90 3.0537 no .
H16 F75 3.1901 no .
H16 C78 3.0932 no .
H16 C79 3.3337 no .
H16 C83 3.5313 no .
H16 H25 3.5593 no 1_455
H16 H78 2.9698 no .
H17 F61 3.1702 no 2_656
H17 F75 3.4452 no .
H17 F78 3.0939 no 2_656
H17 H25 3.3411 no 1_455
H17 H82 3.4238 no 2_656
H18 C61 3.0467 no 2_656
H18 C62 2.9740 no 2_656
H18 C63 3.1330 no 2_656
H18 C64 3.3468 no 2_656
H18 C65 3.3930 no 2_656
H18 C66 3.2264 no 2_656
H18 C82 3.4505 no 2_656
H18 H25 3.2501 no 1_455
H18 H62 3.3906 no 2_656
H18 H82 2.5988 no 2_656
H19 F72 2.8390 no 2_656
H19 C24 3.5829 no 1_455
H19 C95 3.2852 no 2_656
H19 H24A 3.0905 no 1_455
H19 H24B 3.2625 no 1_455
H19 H25 3.5476 no 1_455
H19 H74 3.2390 no 2_656
H19 H95B 2.8965 no 2_656
H19 H95C 2.7793 no 2_656
H22A F64 3.0257 no 2_756
H22A F65 2.9415 no 2_756
H22A H96B 3.4576 no 2_756
H23 F68 3.1971 no 1_656
H23 F69 3.0443 no 1_656
H23 C96 3.1688 no 2_756
H23 H96A 2.4429 no 2_756
H23 H96B 3.0472 no 2_756
H24A F65 2.9862 no 2_756
H24A C18 3.5462 no 1_655
H24A C19 3.2172 no 1_655
H24A C95 3.4332 no 2_756
H24A C96 3.3876 no 2_756
H24A H19 3.0905 no 1_655
H24A H95B 3.3896 no 2_756
H24A H95C 3.0152 no 2_756
H24A H96A 3.2335 no 2_756
H24A H96B 3.0091 no 2_756
H24B C6 3.3535 no 1_655
H24B C7 2.9089 no 1_655
H24B C8 2.6942 no 1_655
H24B C9 3.2468 no 1_655
H24B C12 3.5561 no 1_655
H24B C19 3.2181 no 1_655
H24B C20 3.1721 no 1_655
H24B H6 3.3513 no 1_655
H24B H8 2.7808 no 1_655
H24B H19 3.2625 no 1_655
H24B H95C 2.9532 no 2_756
H24B H96A 3.3815 no 2_756
H25 F75 3.1566 no 1_655
H25 C15 3.1495 no 1_655
H25 C16 3.0059 no 1_655
H25 C17 2.8499 no 1_655
H25 C18 2.8132 no 1_655
H25 C19 2.9974 no 1_655
H25 C20 3.1633 no 1_655
H25 H16 3.5593 no 1_655
H25 H17 3.3411 no 1_655
H25 H18 3.2501 no 1_655
H25 H19 3.5476 no 1_655
H26A F75 2.9284 no 1_655
H26A F84 3.0185 no .
H26B F64 3.0241 no 2_756
H26B F65 3.4584 no 2_756
H26B C64 3.5363 no 2_756
H26B H64 3.1570 no 2_756
H27A F62 3.1331 no .
H27A F63 3.1680 no .
H28 F77 3.3068 no 1_655
H29A F77 3.4138 no 1_655
H29A C11 3.3190 no 1_655
H29A C12 3.2413 no 1_655
H29A H80 3.2476 no 1_655
H29B F74 3.5053 no 1_655
H29B F75 2.7337 no 1_655
H29B F77 3.5552 no 1_655
H29B C79 3.4921 no 1_655
H29B C80 2.9831 no 1_655
H29B C83 3.4033 no 1_655
H29B H80 2.3996 no 1_655
H30A F69 3.2430 no 1_656
H30A C8 3.4936 no 1_655
H30A C9 2.9170 no 1_655
H30A C10 3.0395 no 1_655
H30A H9 3.0020 no 1_655
H30A H10 3.2249 no 1_655
H30B F69 2.6504 no 1_656
H33 F66 2.5859 no 1_556
H33 F71 3.2489 no 1_656
H33 H99B 3.5851 no 1_556
H33 H99C 3.3379 no 1_556
H34 F70 2.9966 no 1_656
H34 F71 3.3202 no 1_656
H34 C39 3.0126 no 2_747
H34 C40 3.1100 no 2_747
H34 C99 3.5980 no 1_556
H34 H39 2.8017 no 2_747
H34 H40 3.0417 no 2_747
H34 H99A 3.2340 no 1_556
H34 H99B 3.4355 no 1_556
H34 H99C 3.5387 no 1_556
H38 F70 3.0026 no 2_656
H38 F72 3.2099 no 2_656
H38 H95A 3.5607 no 2_656
H39 F64 3.0843 no 2_756
H39 F65 3.4861 no 2_756
H39 F70 2.9163 no 2_656
H39 F71 3.0391 no 2_656
H39 F72 3.3678 no 2_656
H39 C76 3.3794 no 2_656
H39 H34 2.8017 no 2_757
H39 H56B 3.5889 no 2_757
H40 F65 3.3339 no 2_756
H40 C96 3.2630 no 2_756
H40 C97 3.4951 no 2_756
H40 C99 2.9486 no 2_756
H40 H34 3.0417 no 2_757
H40 H56A 3.4023 no 2_757
H40 H96A 3.3548 no 2_756
H40 H96B 2.6086 no 2_756
H40 H97A 3.0206 no 2_756
H40 H99A 2.5729 no 2_756
H40 H99B 2.4646 no 2_756
H41 F68 2.6781 no 1_656
H41 F80 2.8100 no 1_656
H41 C75 3.5944 no 1_656
H41 H56A 3.4252 no 2_757
H41 H97A 3.0424 no 2_756
H41 H99A 3.4321 no 2_756
H43 F68 3.5855 no 1_656
H43 C69 3.5636 no 1_656
H43 C70 3.2607 no 1_656
H43 C71 2.9351 no 1_656
H43 C72 2.9175 no 1_656
H43 C73 3.2212 no 1_656
H43 C74 3.5126 no 1_656
H43 H72 3.2646 no 1_656
H43 H86 3.4238 no 1_656
H44 F71 2.9642 no 1_656
H44 F73 3.2708 no 1_656
H46 F66 3.4880 no 1_556
H46 F73 2.9298 no 1_656
H46 F74 3.0483 no 1_656
H46 F83 3.3287 no 1_556
H46 H54B 3.3862 no 2_757
H46 H55 3.5601 no 2_757
H47 F83 3.2150 no 1_556
H47 C85 2.9780 no 1_556
H47 C86 3.2366 no 1_556
H47 C87 3.3566 no 1_556
H47 C88 3.2116 no 1_556
H47 C89 2.8683 no 1_556
H47 C90 2.7410 no 1_556
H47 C92 3.5830 no 1_556
H47 H59A 3.1709 no 2_757
H47 H70 2.9131 no 1_556
H47 H90 3.1174 no 1_556
H48 F67 3.3940 no 1_556
H48 F68 2.7278 no 1_556
H48 C70 3.5407 no 1_556
H48 C75 3.5747 no 1_556
H48 C97 2.9948 no 2_656
H48 H59A 3.4577 no 2_757
H48 H59B 3.5706 no 2_757
H48 H70 2.6541 no 1_556
H48 H96A 3.4440 no 2_656
H48 H97A 2.6691 no 2_656
H48 H97B 2.4529 no 2_656
H49 F67 3.2315 no 1_556
H49 F68 3.3433 no 1_556
H49 C95 3.3472 no 2_656
H49 C96 3.2448 no 2_656
H49 C97 3.3050 no 2_656
H49 H95A 3.0524 no 2_656
H49 H95C 3.2190 no 2_656
H49 H96A 2.7699 no 2_656
H49 H97A 3.5546 no 2_656
H49 H97B 2.6557 no 2_656
H52B F79 2.9140 no 2_646
H52B F80 3.4748 no 2_646
H53 F61 2.9183 no .
H53 F62 3.0191 no .
H53 F79 3.2296 no 2_646
H53 C67 3.5588 no .
H54A F73 3.4594 no 2_646
H54A F79 2.9351 no 2_646
H54A F80 3.1941 no 2_646
H54B F73 2.8420 no 2_646
H54B F83 2.9280 no 2_746
H54B C46 3.5262 no 2_747
H54B H46 3.3862 no 2_747
H55 C37 3.2349 no 2_747
H55 C42 3.1903 no 2_747
H55 C43 3.3599 no 2_747
H55 C44 3.1726 no 2_747
H55 C45 2.7281 no 2_747
H55 C46 3.0908 no 2_747
H55 C47 3.5094 no 2_747
H55 C49 3.3515 no 2_747
H55 C50 2.9168 no 2_747
H55 H46 3.5601 no 2_747
H56A C39 3.3164 no 2_747
H56A C40 3.0658 no 2_747
H56A C41 3.1032 no 2_747
H56A C42 3.4769 no 2_747
H56A H40 3.4023 no 2_747
H56A H41 3.4252 no 2_747
H56B F70 2.6671 no 1_656
H56B C38 3.4126 no 2_747
H56B C39 3.3784 no 2_747
H56B H39 3.5889 no 2_747
H56B H72 3.5757 no 1_656
H57A F69 3.0246 no 1_656
H57A H72 2.7260 no 1_656
H58 H98B 3.2678 no 1_656
H59A F83 3.2398 no 2_746
H59A C46 3.4014 no 2_747
H59A C47 3.0230 no 2_747
H59A C48 3.2239 no 2_747
H59A H47 3.1709 no 2_747
H59A H48 3.4577 no 2_747
H59A H88 3.5365 no 2_746
H59A H97B 3.5134 no 1_656
H59B C48 3.4436 no 2_747
H59B C49 3.5814 no 2_747
H59B C97 3.3978 no 1_656
H59B C98 3.4856 no 1_656
H59B H48 3.5706 no 2_747
H59B H95A 3.4828 no 1_656
H59B H97B 2.5633 no 1_656
H59B H98A 3.5584 no 1_656
H59B H98B 3.0179 no 1_656
H60A F61 3.2851 no .
H60A F62 2.8150 no .
H60A F63 3.1595 no .
H60A C67 3.3776 no .
H60B F61 2.9387 no .
H60B F62 3.4945 no .
H60B F63 3.3232 no .
H60B F82 3.4498 no 2_746
H60B F83 3.0022 no 2_746
H60B C67 3.5705 no .
H62 C13 3.5401 no .
H62 C14 3.5874 no .
H62 H13 2.8185 no .
H62 H14 2.9099 no .
H62 H18 3.3906 no 2_646
H64 H4 3.0642 no 2_746
H64 H26B 3.1570 no 2_746
H70 C47 3.1668 no 1_554
H70 C48 3.0103 no 1_554
H70 H47 2.9131 no 1_554
H70 H48 2.6541 no 1_554
H72 H43 3.2646 no 1_454
H72 H56B 3.5757 no 1_454
H72 H57A 2.7260 no 1_454
H72 H95A 3.3534 no .
H72 H95B 3.5280 no .
H72 H98A 2.8426 no .
H74 H19 3.2390 no 2_646
H78 H16 2.9698 no .
H80 F63 3.1677 no 1_455
H80 C29 3.2202 no 1_455
H80 H29A 3.2476 no 1_455
H80 H29B 2.3996 no 1_455
H82 C17 3.4723 no 2_646
H82 C18 2.9948 no 2_646
H82 H13 3.5221 no .
H82 H17 3.4238 no 2_646
H82 H18 2.5988 no 2_646
H86 H43 3.4238 no 1_454
H88 F76 3.2980 no 2_656
H88 F77 2.7270 no 2_656
H88 F78 3.5411 no 2_656
H88 C84 3.4300 no 2_656
H88 H59A 3.5365 no 2_756
H90 H14 3.0537 no .
H90 H47 3.1174 no 1_554
H95A F70 2.8546 no .
H95A F72 3.4617 no .
H95A C72 3.5664 no .
H95A C73 3.5889 no .
H95A C76 3.4096 no .
H95A H8 3.2669 no 2_646
H95A H38 3.5607 no 2_646
H95A H49 3.0524 no 2_646
H95A H59B 3.4828 no 1_454
H95A H72 3.3534 no .
H95B F65 3.3739 no .
H95B F70 3.5191 no .
H95B F72 3.3879 no .
H95B C72 3.3192 no .
H95B C73 3.1745 no .
H95B C76 3.4892 no .
H95B H19 2.8965 no 2_646
H95B H24A 3.3896 no 2_746
H95B H72 3.5280 no .
H95C F72 3.4414 no .
H95C C6 3.4118 no 2_646
H95C C8 3.0042 no 2_646
H95C C19 3.5056 no 2_646
H95C C24 3.4113 no 2_746
H95C H6 2.5916 no 2_646
H95C H8 2.1768 no 2_646
H95C H19 2.7793 no 2_646
H95C H24A 3.0152 no 2_746
H95C H24B 2.9532 no 2_746
H95C H49 3.2190 no 2_646
H96A F68 2.8454 no 2_645
H96A C23 3.3054 no 2_746
H96A C24 3.5007 no 2_746
H96A C49 3.5875 no 2_646
H96A H8 3.1644 no 2_646
H96A H23 2.4429 no 2_746
H96A H24A 3.2335 no 2_746
H96A H24B 3.3815 no 2_746
H96A H40 3.3548 no 2_746
H96A H48 3.4440 no 2_646
H96A H49 2.7699 no 2_646
H96B F65 2.6232 no .
H96B C40 3.4713 no 2_746
H96B H22A 3.4576 no 2_746
H96B H23 3.0472 no 2_746
H96B H24A 3.0091 no 2_746
H96B H40 2.6086 no 2_746
H97A F68 3.1257 no 2_645
H97A F80 2.9474 no 2_645
H97A F81 3.5968 no 2_645
H97A C48 3.4664 no 2_646
H97A H40 3.0206 no 2_746
H97A H41 3.0424 no 2_746
H97A H48 2.6691 no 2_646
H97A H49 3.5546 no 2_646
H97B C48 2.8679 no 2_646
H97B C49 2.9601 no 2_646
H97B C59 3.4489 no 1_454
H97B H48 2.4529 no 2_646
H97B H49 2.6557 no 2_646
H97B H59A 3.5134 no 1_454
H97B H59B 2.5633 no 1_454
H98A F67 2.9283 no .
H98A F69 3.1338 no .
H98A C71 3.2809 no .
H98A C72 3.0804 no .
H98A C75 3.2241 no .
H98A H59B 3.5584 no 1_454
H98A H72 2.8426 no .
H98B F67 3.5884 no .
H98B F69 3.5286 no .
H98B F81 3.1006 no 2_645
H98B H10 3.1602 no 1_554
H98B H58 3.2678 no 1_454
H98B H59B 3.0179 no 1_454
H99A F80 2.9992 no 2_645
H99A F81 3.4142 no 2_645
H99A C34 3.5396 no 1_554
H99A C40 3.2734 no 2_746
H99A H10 2.9493 no 1_554
H99A H34 3.2340 no 1_554
H99A H40 2.5729 no 2_746
H99A H41 3.4321 no 2_746
H99B F65 2.8235 no .
H99B F66 3.3719 no .
H99B F67 3.5169 no .
H99B C40 3.3769 no 2_746
H99B H33 3.5851 no 1_554
H99B H34 3.4355 no 1_554
H99B H40 2.4646 no 2_746
H99C F67 2.5757 no .
H99C C9 3.3341 no 1_554
H99C C10 3.3753 no 1_554
H99C C33 3.3989 no 1_554
H99C C34 3.5094 no 1_554
H99C H9 2.7089 no 1_554
H99C H10 2.7815 no 1_554
H99C H33 3.3379 no 1_554
H99C H34 3.5387 no 1_554

loop_
_geom_torsion_atom_site_label_1
_geom_torsion_atom_site_label_2
_geom_torsion_atom_site_label_3
_geom_torsion_atom_site_label_4
_geom_torsion
_geom_torsion_publ_flag
C1 N2 C3 C4 0.7(5) no
C3 N2 C1 Au1 173.5(3) no
C3 N2 C1 N5 -0.7(5) no
C1 N2 C6 C7 -33.7(6) no
C1 N2 C6 C20 -159.5(4) no
C6 N2 C1 Au1 -1.7(6) no
C6 N2 C1 N5 -175.8(4) no
C3 N2 C6 C7 151.7(4) no
C3 N2 C6 C20 25.9(5) no
C6 N2 C3 C4 176.1(3) no
C1 N5 C4 C3 0.0(5) no
C4 N5 C1 Au1 -173.5(4) no
C4 N5 C1 N2 0.4(5) no
C1 N5 C21 C22 -62.8(5) no
C1 N5 C21 C26 177.7(4) no
C1 N5 C21 C27 58.6(5) no
C21 N5 C1 Au1 7.5(7) no
C21 N5 C1 N2 -178.6(3) no
C4 N5 C21 C22 118.3(4) no
C4 N5 C21 C26 -1.1(6) no
C4 N5 C21 C27 -120.3(4) no
C21 N5 C4 C3 179.0(4) no
C31 N32 C33 C34 1.8(7) no
C33 N32 C31 Au1 167.6(4) no
C33 N32 C31 N35 -2.5(6) no
C31 N32 C36 C37 -57.7(6) no
C31 N32 C36 C50 174.3(4) no
C36 N32 C31 Au1 -9.9(7) no
C36 N32 C31 N35 180.0(5) no
C33 N32 C36 C37 125.1(6) no
C33 N32 C36 C50 -2.9(8) no
C36 N32 C33 C34 179.3(5) no
C31 N35 C34 C33 -1.3(7) no
C34 N35 C31 Au1 -166.8(4) no
C34 N35 C31 N32 2.3(6) no
C31 N35 C51 C52 -66.9(6) no
C31 N35 C51 C56 172.7(4) no
C31 N35 C51 C57 54.0(6) no
C51 N35 C31 Au1 15.9(8) no
C51 N35 C31 N32 -175.0(4) no
C34 N35 C51 C52 116.2(6) no
C34 N35 C51 C56 -4.2(7) no
C34 N35 C51 C57 -122.8(6) no
C51 N35 C34 C33 176.0(5) no
N2 C3 C4 N5 -0.4(5) no
N2 C6 C7 C8 121.0(4) no
N2 C6 C7 C12 -61.5(5) no
N2 C6 C20 C15 63.1(5) no
N2 C6 C20 C19 -115.6(4) no
C7 C6 C20 C15 -63.7(6) no
C7 C6 C20 C19 117.6(5) no
C20 C6 C7 C8 -114.7(4) no
C20 C6 C7 C12 62.9(6) no
C6 C7 C8 C9 -179.5(4) no
C6 C7 C12 C11 177.8(4) no
C6 C7 C12 C13 -3.8(7) no
C8 C7 C12 C11 -4.7(7) no
C8 C7 C12 C13 173.7(4) no
C12 C7 C8 C9 2.9(7) no
C7 C8 C9 C10 0.6(8) no
C8 C9 C10 C11 -2.1(8) no
C9 C10 C11 C12 0.1(8) no
C10 C11 C12 C7 3.3(8) no
C10 C11 C12 C13 -175.1(5) no
C7 C12 C13 C14 -33.3(8) no
C11 C12 C13 C14 145.1(5) no
C12 C13 C14 C15 0.2(10) no
C13 C14 C15 C16 -147.0(6) no
C13 C14 C15 C20 31.9(10) no
C14 C15 C16 C17 176.1(5) no
C14 C15 C20 C6 5.7(8) no
C14 C15 C20 C19 -175.7(5) no
C16 C15 C20 C6 -175.5(5) no
C16 C15 C20 C19 3.2(8) no
C20 C15 C16 C17 -2.9(9) no
C15 C16 C17 C18 -0.4(11) no
C16 C17 C18 C19 3.3(11) no
C17 C18 C19 C20 -3.0(10) no
C18 C19 C20 C6 178.3(5) no
C18 C19 C20 C15 -0.4(8) no
N5 C21 C22 C23 179.7(3) no
N5 C21 C26 C25 179.9(3) no
N5 C21 C27 C28 -179.2(3) no
C22 C21 C26 C25 60.0(5) no
C26 C21 C22 C23 -60.5(5) no
C22 C21 C27 C28 -58.3(5) no
C27 C21 C22 C23 58.8(5) no
C26 C21 C27 C28 61.1(4) no
C27 C21 C26 C25 -60.4(4) no
C21 C22 C23 C24 60.8(6) no
C21 C22 C23 C30 -59.8(6) no
C22 C23 C24 C25 -61.0(6) no
C22 C23 C30 C28 60.8(7) no
C24 C23 C30 C28 -59.6(6) no
C30 C23 C24 C25 59.8(6) no
C23 C24 C25 C26 60.9(6) no
C23 C24 C25 C29 -60.1(6) no
C24 C25 C26 C21 -60.7(6) no
C24 C25 C29 C28 59.8(5) no
C26 C25 C29 C28 -60.9(5) no
C29 C25 C26 C21 60.6(6) no
C21 C27 C28 C29 -60.8(5) no
C21 C27 C28 C30 58.7(6) no
C27 C28 C29 C25 60.4(5) no
C27 C28 C30 C23 -59.8(6) no
C29 C28 C30 C23 58.9(7) no
C30 C28 C29 C25 -59.0(6) no
N32 C33 C34 N35 -0.3(7) no
N32 C36 C37 C38 114.5(5) no
N32 C36 C37 C42 -63.5(7) no
N32 C36 C50 C45 67.3(6) no
N32 C36 C50 C49 -112.8(5) no
C37 C36 C50 C45 -61.6(6) no
C37 C36 C50 C49 118.2(5) no
C50 C36 C37 C38 -117.7(5) no
C50 C36 C37 C42 64.4(7) no
C36 C37 C38 C39 -177.9(6) no
C36 C37 C42 C41 175.3(5) no
C36 C37 C42 C43 -9.7(10) no
C38 C37 C42 C41 -2.6(10) no
C38 C37 C42 C43 172.4(6) no
C42 C37 C38 C39 0.2(11) no
C37 C38 C39 C40 3.8(14) no
C38 C39 C40 C41 -5.2(17) no
C39 C40 C41 C42 2.7(18) no
C40 C41 C42 C37 1.3(14) no
C40 C41 C42 C43 -173.9(9) no
C37 C42 C43 C44 -28.8(12) no
C41 C42 C43 C44 146.1(8) no
C42 C43 C44 C45 0.6(15) no
C43 C44 C45 C46 -148.1(8) no
C43 C44 C45 C50 29.8(13) no
C44 C45 C46 C47 174.0(7) no
C44 C45 C50 C36 5.5(9) no
C44 C45 C50 C49 -174.4(6) no
C46 C45 C50 C36 -176.5(5) no
C46 C45 C50 C49 3.6(7) no
C50 C45 C46 C47 -4.0(9) no
C45 C46 C47 C48 0.8(12) no
C46 C47 C48 C49 2.9(12) no
C47 C48 C49 C50 -3.3(11) no
C48 C49 C50 C36 -179.9(6) no
C48 C49 C50 C45 -0.0(9) no
N35 C51 C52 C53 180.0(4) no
N35 C51 C56 C55 -178.8(4) no
N35 C51 C57 C58 179.4(3) no
C52 C51 C56 C55 60.1(6) no
C56 C51 C52 C53 -59.9(6) no
C52 C51 C57 C58 -59.3(5) no
C57 C51 C52 C53 59.8(5) no
C56 C51 C57 C58 60.7(5) no
C57 C51 C56 C55 -60.2(5) no
C51 C52 C53 C54 60.1(6) no
C51 C52 C53 C60 -59.9(5) no
C52 C53 C54 C55 -60.5(7) no
C52 C53 C60 C58 61.2(5) no
C54 C53 C60 C58 -58.4(6) no
C60 C53 C54 C55 58.9(7) no
C53 C54 C55 C56 60.9(8) no
C53 C54 C55 C59 -59.9(7) no
C54 C55 C56 C51 -60.8(7) no
C54 C55 C59 C58 59.8(7) no
C56 C55 C59 C58 -60.7(6) no
C59 C55 C56 C51 60.3(6) no
C51 C57 C58 C59 -60.1(5) no
C51 C57 C58 C60 59.1(5) no
C57 C58 C59 C55 60.1(6) no
C57 C58 C60 C53 -60.7(6) no
C59 C58 C60 C53 57.6(7) no
C60 C58 C59 C55 -58.3(7) no
C62 C61 C66 C65 -0.8(7) no
C66 C61 C62 C63 -0.5(8) no
C62 C61 B61 C69 -160.7(5) no
C62 C61 B61 C77 -42.3(7) no
C62 C61 B61 C85 78.1(6) no
B61 C61 C62 C63 -174.4(5) no
C66 C61 B61 C69 25.7(7) no
C66 C61 B61 C77 144.1(5) no
C66 C61 B61 C85 -95.5(5) no
B61 C61 C66 C65 173.2(4) no
C61 C62 C63 C64 0.6(10) no
C61 C62 C63 C67 -179.9(5) no
C62 C63 C64 C65 0.6(10) no
C62 C63 C67 F61 114.7(7) no
C62 C63 C67 F62 -7.0(11) no
C62 C63 C67 F63 -131.0(7) no
C64 C63 C67 F61 -65.8(9) no
C64 C63 C67 F62 172.5(6) no
C64 C63 C67 F63 48.5(10) no
C67 C63 C64 C65 -178.9(6) no
C63 C64 C65 C66 -1.8(9) no
C63 C64 C65 C68 178.3(5) no
C64 C65 C66 C61 1.9(8) no
C64 C65 C68 F64 10.1(10) no
C64 C65 C68 F65 120.2(6) no
C64 C65 C68 F66 -123.9(6) no
C66 C65 C68 F64 -169.8(5) no
C66 C65 C68 F65 -59.7(8) no
C66 C65 C68 F66 56.3(8) no
C68 C65 C66 C61 -178.2(5) no
C70 C69 C74 C73 -0.4(7) no
C74 C69 C70 C71 0.8(8) no
C70 C69 B61 C61 -84.4(6) no
C70 C69 B61 C77 152.5(5) no
C70 C69 B61 C85 34.4(8) no
B61 C69 C70 C71 175.8(5) no
C74 C69 B61 C61 90.4(6) no
C74 C69 B61 C77 -32.7(6) no
C74 C69 B61 C85 -150.8(5) no
B61 C69 C74 C73 -175.6(4) no
C69 C70 C71 C72 -0.5(9) no
C69 C70 C71 C75 -178.8(5) no
C70 C71 C72 C73 -0.3(9) no
C70 C71 C75 F67 65.6(10) no
C70 C71 C75 F68 -48.1(11) no
C70 C71 C75 F69 -169.8(7) no
C72 C71 C75 F67 -112.7(8) no
C72 C71 C75 F68 133.6(7) no
C72 C71 C75 F69 11.9(12) no
C75 C71 C72 C73 178.1(7) no
C71 C72 C73 C74 0.7(9) no
C71 C72 C73 C76 179.3(5) no
C72 C73 C74 C69 -0.3(8) no
C72 C73 C76 F70 14.7(8) no
C72 C73 C76 F71 -99.4(7) no
C72 C73 C76 F72 140.7(6) no
C74 C73 C76 F70 -166.7(5) no
C74 C73 C76 F71 79.2(7) no
C74 C73 C76 F72 -40.7(8) no
C76 C73 C74 C69 -178.9(5) no
C78 C77 C82 C81 -0.6(7) no
C82 C77 C78 C79 -1.2(7) no
C78 C77 B61 C61 172.1(4) no
C78 C77 B61 C69 -68.3(6) no
C78 C77 B61 C85 52.0(6) no
B61 C77 C78 C79 171.6(4) no
C82 C77 B61 C61 -15.8(7) no
C82 C77 B61 C69 103.8(5) no
C82 C77 B61 C85 -135.9(5) no
B61 C77 C82 C81 -173.0(4) no
C77 C78 C79 C80 2.5(8) no
C77 C78 C79 C83 -179.5(4) no
C78 C79 C80 C81 -1.8(8) no
C78 C79 C83 F73 24.1(9) no
C78 C79 C83 F74 138.5(6) no
C78 C79 C83 F75 -107.6(7) no
C80 C79 C83 F73 -158.0(6) no
C80 C79 C83 F74 -43.5(8) no
C80 C79 C83 F75 70.4(9) no
C83 C79 C80 C81 -179.8(5) no
C79 C80 C81 C82 0.0(8) no
C79 C80 C81 C84 -178.7(5) no
C80 C81 C82 C77 1.2(8) no
C80 C81 C84 F76 101.1(9) no
C80 C81 C84 F77 -23.4(10) no
C80 C81 C84 F78 -143.2(7) no
C82 C81 C84 F76 -77.6(9) no
C82 C81 C84 F77 157.9(6) no
C82 C81 C84 F78 38.1(9) no
C84 C81 C82 C77 179.9(5) no
C86 C85 C90 C89 0.1(9) no
C90 C85 C86 C87 -1.0(9) no
C86 C85 B61 C61 154.8(6) no
C86 C85 B61 C69 35.6(9) no
C86 C85 B61 C77 -81.3(7) no
B61 C85 C86 C87 178.1(6) no
C90 C85 B61 C61 -26.2(8) no
C90 C85 B61 C69 -145.4(5) no
C90 C85 B61 C77 97.7(6) no
B61 C85 C90 C89 -179.0(5) no
C85 C86 C87 C88 0.6(11) no
C85 C86 C87 C91 -178.7(6) no
C86 C87 C88 C89 0.7(11) no
C86 C87 C91 F79 87.0(9) no
C86 C87 C91 F80 -30.2(14) no
C86 C87 C91 F81 -158.1(7) no
C88 C87 C91 F79 -92.4(9) no
C88 C87 C91 F80 150.4(8) no
C88 C87 C91 F81 22.6(13) no
C91 C87 C88 C89 -179.9(8) no
C87 C88 C89 C90 -1.6(10) no
C87 C88 C89 C92 175.3(6) no
C88 C89 C90 C85 1.3(10) no
C88 C89 C92 F82 39.3(10) no
C88 C89 C92 F83 -83.4(8) no
C88 C89 C92 F84 159.3(6) no
C90 C89 C92 F82 -143.7(6) no
C90 C89 C92 F83 93.5(7) no
C90 C89 C92 F84 -23.8(10) no
C92 C89 C90 C85 -175.6(6) no
C95 C96 C97 C98 70.1(17) no
C96 C97 C98 C99 73(2) no
